data_4315001
loop_
_publ_author_name
'Albert Escuer'
'Jordi Esteban'
'N\'uria Aliaga-Alcalde'
'Merc\'e Font-Bardia'
'Teresa Calvet'
'Olivier Roubeau'
'Simon J. Teat'

_publ_section_title
;
 First Structural and Magnetic Studies of Ni Clusters Containing
 2,6-Diacetylpyridine-dioxime as a Ligand
;
_journal_name_full 'Inorganic Chemistry'
_journal_page_first 2259
_journal_page_last 2266
_journal_paper_doi 10.1021/ic9020965
_journal_volume 49
_journal_year 2010
_chemical_formula_moiety '4(C39 H36 N6 Ni3 O12), 5(H2 O)'
_chemical_formula_sum 'C156 H154 N24 Ni12 O53'
_chemical_formula_weight 3917.55
_chemical_name_systematic
; 
 ? 
;
_space_group_IT_number 19
_symmetry_cell_setting orthorhombic
_symmetry_space_group_name_Hall 'P 2ac 2ab'
_symmetry_space_group_name_H-M 'P 21 21 21'
_atom_sites_solution_hydrogens geom
_atom_sites_solution_primary direct
_atom_sites_solution_secondary difmap
_audit_creation_method SHELXL-97
_cell_angle_alpha 90.00
_cell_angle_beta 90.00
_cell_angle_gamma 90.00
_cell_formula_units_Z 4
_cell_length_a 13.1697(9)
_cell_length_b 29.501(2)
_cell_length_c 44.867(3)
_cell_measurement_reflns_used 9081
_cell_measurement_temperature 150(2)
_cell_measurement_theta_max 26.40
_cell_measurement_theta_min 2.46
_cell_volume 17432(2)
_computing_cell_refinement 'Bruker SAINT v7.34a'
_computing_data_collection 'Bruker APEX 2'
_computing_data_reduction 'Bruker SAINT v7.34a'
_computing_molecular_graphics 'Bruker SHELXTL'
_computing_publication_material 'Bruker SHELXTL & local programs'
_computing_structure_refinement 'Bruker SHELXTL'
_computing_structure_solution 'Bruker SHELXTL'
_diffrn_ambient_temperature 150(2)
_diffrn_measured_fraction_theta_full 0.996
_diffrn_measured_fraction_theta_max 0.996
_diffrn_measurement_device_type 'Bruker APEX II CCD diffractometer'
_diffrn_measurement_method '\w rotation with narrow frames'
_diffrn_radiation_monochromator 'silicon 111'
_diffrn_radiation_source 'Advanced Light Source station 11.3.1'
_diffrn_radiation_type synchrotron
_diffrn_radiation_wavelength 0.77490
_diffrn_reflns_av_R_equivalents 0.0622
_diffrn_reflns_av_sigmaI/netI 0.0524
_diffrn_reflns_limit_h_max 15
_diffrn_reflns_limit_h_min -15
_diffrn_reflns_limit_k_max 35
_diffrn_reflns_limit_k_min -35
_diffrn_reflns_limit_l_max 54
_diffrn_reflns_limit_l_min -53
_diffrn_reflns_number 135908
_diffrn_reflns_theta_full 28.05
_diffrn_reflns_theta_max 28.05
_diffrn_reflns_theta_min 2.47
_diffrn_standards_number 0
_exptl_absorpt_coefficient_mu 1.355
_exptl_absorpt_correction_T_max 0.92
_exptl_absorpt_correction_T_min 0.77
_exptl_absorpt_correction_type multi-scan
_exptl_absorpt_process_details 'sadabs 2007/4'
_exptl_crystal_colour orange
_exptl_crystal_density_diffrn 1.491
_exptl_crystal_density_method 'not measured'
_exptl_crystal_description plate
_exptl_crystal_F_000 8032
_exptl_crystal_size_max 0.20
_exptl_crystal_size_mid 0.19
_exptl_crystal_size_min 0.05
_platon_squeeze_details
;
;
_refine_diff_density_max 0.707
_refine_diff_density_min -0.635
_refine_diff_density_rms 0.108
_refine_ls_abs_structure_details 'Flack H D (1983), Acta Cryst. A39, 876-881'
_refine_ls_abs_structure_Flack 0.435(12)
_refine_ls_extinction_method none
_refine_ls_goodness_of_fit_ref 1.112
_refine_ls_hydrogen_treatment mixed
_refine_ls_matrix_type fullcycle
_refine_ls_number_parameters 2235
_refine_ls_number_reflns 32482
_refine_ls_number_restraints 227
_refine_ls_restrained_S_all 1.114
_refine_ls_R_factor_all 0.0725
_refine_ls_R_factor_gt 0.0661
_refine_ls_shift/su_max 0.001
_refine_ls_shift/su_mean 0.000
_refine_ls_structure_factor_coef Fsqd
_refine_ls_weighting_details 'calc w=1/[\s^2^(Fo^2^)+(0.0390P)^2^+87.8038P] where P=(Fo^2^+2Fc^2^)/3'
_refine_ls_weighting_scheme calc
_refine_ls_wR_factor_gt 0.1507
_refine_ls_wR_factor_ref 0.1537
_reflns_number_gt 29301
_reflns_number_total 32482
_reflns_threshold_expression >2sigma(I)
_cod_data_source_file ic9020965_si_001_2.cif
_cod_data_source_block je10
_cod_database_code 4315001

loop_
_symmetry_equiv_pos_as_xyz
'x, y, z'
'-x+1/2, -y, z+1/2'
'-x, y+1/2, -z+1/2'
'x+1/2, -y+1/2, -z'

loop_
_atom_site_label
_atom_site_type_symbol
_atom_site_fract_x
_atom_site_fract_y
_atom_site_fract_z
_atom_site_U_iso_or_equiv
_atom_site_adp_type
_atom_site_occupancy
_atom_site_symmetry_multiplicity
_atom_site_calc_flag
_atom_site_refinement_flags
_atom_site_disorder_assembly
_atom_site_disorder_group
Ni1 Ni 0.64643(6) 0.28026(3) 0.25102(2) 0.02405(18) Uani 1 1 d . . .
Ni2 Ni 0.76927(7) 0.18851(3) 0.23526(2) 0.02593(19) Uani 1 1 d . . .
Ni3 Ni 0.75862(6) 0.25360(3) 0.18042(2) 0.02497(19) Uani 1 1 d . . .
Ni4 Ni 0.84841(6) -0.06041(3) 0.24571(2) 0.02342(19) Uani 1 1 d . . .
Ni5 Ni 0.72440(7) 0.03028(3) 0.22819(2) 0.02542(19) Uani 1 1 d . . .
Ni6 Ni 0.73481(7) -0.03746(3) 0.17451(2) 0.02735(19) Uani 1 1 d . . .
Ni7 Ni 0.05012(6) 0.32374(3) -0.00439(2) 0.02353(18) Uani 1 1 d . . .
Ni8 Ni -0.07960(7) 0.41508(3) 0.00743(2) 0.0271(2) Uani 1 1 d . . .
Ni9 Ni -0.05868(7) 0.35581(3) 0.06582(2) 0.02537(19) Uani 1 1 d . . .
Ni10 Ni -0.20585(7) 0.67564(3) -0.00600(2) 0.0355(2) Uani 1 1 d . . .
Ni11 Ni -0.07112(7) 0.58686(3) 0.00998(3) 0.0367(2) Uani 1 1 d . . .
Ni12 Ni -0.11021(9) 0.64697(4) 0.06671(3) 0.0452(3) Uani 1 1 d . . .
O1 O 0.6906(4) 0.23551(15) 0.22013(10) 0.0242(10) Uani 1 1 d . . .
H1A H 0.631(6) 0.219(3) 0.2137(16) 0.029 Uiso 1 1 d . . .
O2 O 0.8767(3) 0.31667(19) 0.24885(12) 0.0365(13) Uani 1 1 d . . .
H2B H 0.8782 0.2966 0.2356 0.055 Uiso 1 1 calc R . .
O3 O 0.4206(4) 0.23833(16) 0.23872(12) 0.0338(12) Uani 1 1 d . . .
H3B H 0.4500 0.2306 0.2229 0.051 Uiso 1 1 calc R . .
O4 O 0.6869(4) 0.23441(16) 0.28453(11) 0.0312(11) Uani 1 1 d . . .
O5 O 0.7831(4) 0.18375(17) 0.17319(11) 0.0340(12) Uani 1 1 d . . .
O6 O 0.6104(4) 0.32760(16) 0.21954(11) 0.0281(11) Uani 1 1 d . . .
O7 O 0.7422(4) 0.32147(17) 0.18717(11) 0.0306(11) Uani 1 1 d . . .
O8 O 0.6238(3) 0.25518(18) 0.15791(11) 0.0312(11) Uani 1 1 d . . .
O9 O 0.5244(3) 0.21777(17) 0.19099(11) 0.0300(11) Uani 1 1 d . . .
O10 O 0.8965(3) 0.25365(16) 0.20428(11) 0.0270(11) Uani 1 1 d . . .
O11 O 0.9941(4) 0.23256(19) 0.16591(12) 0.0383(13) Uani 1 1 d . . .
O12 O 0.8325(4) 0.26340(18) 0.13948(11) 0.0321(12) Uani 1 1 d . . .
O13 O 0.8016(4) -0.01721(16) 0.21375(11) 0.0240(10) Uani 1 1 d . . .
H13K H 0.851(6) -0.007(3) 0.2057(17) 0.029 Uiso 1 1 d . . .
O14 O 0.6136(3) -0.09318(19) 0.24490(12) 0.0371(13) Uani 1 1 d . . .
H14I H 0.6140 -0.0754 0.2303 0.056 Uiso 1 1 calc R . .
O15 O 1.0728(4) -0.01712(16) 0.23479(12) 0.0318(11) Uani 1 1 d . . .
H15F H 1.0464 -0.0110 0.2182 0.048 Uiso 1 1 calc R . .
O16 O 0.7079(4) 0.03265(16) 0.16571(11) 0.0331(12) Uani 1 1 d . . .
O17 O 0.8128(4) -0.01209(16) 0.27822(11) 0.0304(11) Uani 1 1 d . . .
O18 O 0.8896(4) -0.10730(17) 0.21515(11) 0.0305(11) Uani 1 1 d . . .
O19 O 0.7571(4) -0.10473(16) 0.18320(11) 0.0304(11) Uani 1 1 d . . .
O20 O 0.8713(4) -0.03677(18) 0.15228(11) 0.0337(12) Uani 1 1 d . . .
O21 O 0.9753(4) -0.00282(18) 0.18493(11) 0.0324(11) Uani 1 1 d . . .
O22 O 0.5920(4) -0.03703(17) 0.19604(12) 0.0335(12) Uani 1 1 d . . .
O23 O 0.5008(4) -0.01993(19) 0.15535(15) 0.0466(15) Uani 1 1 d . . .
O24 O 0.6677(4) -0.05409(19) 0.13402(12) 0.0408(13) Uani 1 1 d . . .
O25 O -0.0008(4) 0.37051(17) 0.02409(11) 0.0292(11) Uani 1 1 d . . .
H25B H 0.059(6) 0.379(3) 0.0328(18) 0.035 Uiso 1 1 d . . .
O26 O -0.1717(3) 0.27944(19) 0.00384(12) 0.0365(13) Uani 1 1 d . . .
H26A H -0.1755 0.3014 0.0157 0.055 Uiso 1 1 calc R . .
O27 O 0.2646(4) 0.37789(16) 0.00088(12) 0.0365(12) Uani 1 1 d . . .
H27A H 0.2374 0.3868 0.0168 0.055 Uiso 1 1 calc R . .
O28 O 0.0048(4) 0.36583(16) -0.04053(11) 0.0295(11) Uani 1 1 d . . .
O29 O -0.0931(4) 0.42522(17) 0.06994(12) 0.0345(12) Uani 1 1 d . . .
O30 O 0.0984(4) 0.28367(17) 0.02989(10) 0.0273(10) Uani 1 1 d . . .
O31 O -0.0271(4) 0.28873(17) 0.06431(11) 0.0311(11) Uani 1 1 d . . .
O32 O 0.0749(4) 0.37039(17) 0.08762(11) 0.0318(11) Uani 1 1 d . . .
O33 O -0.1975(4) 0.34883(16) 0.04425(11) 0.0288(11) Uani 1 1 d . . .
O34 O -0.2933(4) 0.37580(19) 0.08139(12) 0.0372(12) Uani 1 1 d . . .
O35 O -0.1287(4) 0.34890(16) 0.10822(11) 0.0324(11) Uani 1 1 d . . .
O36 O -0.1607(4) 0.62968(18) 0.02440(13) 0.0366(13) Uani 1 1 d . . .
H36B H -0.227(7) 0.621(3) 0.0246(18) 0.044 Uiso 1 1 d . . .
O37 O -0.4195(4) 0.61891(18) -0.00364(15) 0.0489(15) Uani 1 1 d . . .
H37B H -0.3942 0.6109 0.0127 0.073 Uiso 1 1 calc R . .
O38 O 0.0007(5) 0.7304(2) 0.00887(16) 0.0597(19) Uani 1 1 d . . .
H38B H 0.0070 0.7082 0.0204 0.090 Uiso 1 1 calc R . .
O39 O -0.0655(5) 0.5807(2) 0.07313(13) 0.0485(15) Uani 1 1 d . . .
O40 O -0.1451(4) 0.63499(19) -0.04009(13) 0.0407(13) Uani 1 1 d . . .
O41 O -0.2720(5) 0.7141(2) 0.02618(13) 0.0481(15) Uani 1 1 d . . .
O42 O -0.1526(5) 0.7129(2) 0.06253(15) 0.0533(16) Uani 1 1 d . . .
O43 O 0.0274(5) 0.66023(19) 0.04666(15) 0.0525(17) Uani 1 1 d . . .
O44 O 0.1339(6) 0.6348(3) 0.08252(19) 0.083(3) Uani 1 1 d . . .
O45 O -0.2506(6) 0.6328(2) 0.08600(14) 0.0587(18) Uani 1 1 d . . .
O46 O -0.3278(4) 0.59785(19) 0.04744(13) 0.0432(14) Uani 1 1 d . . .
O47 O -0.0403(8) 0.6605(2) 0.10812(17) 0.083(3) Uani 1 1 d . . .
O50 O 0.1632(4) 0.40026(17) 0.04973(11) 0.0319(11) Uani 1 1 d . . .
N1 N 0.6023(4) 0.32155(19) 0.28371(12) 0.0231(12) Uani 1 1 d . . .
N2 N 0.7807(4) 0.3178(2) 0.26176(12) 0.0268(13) Uani 1 1 d . . .
N3 N 0.4841(4) 0.26658(19) 0.25524(14) 0.0262(13) Uani 1 1 d . . .
N4 N 0.8481(5) 0.1448(2) 0.24980(15) 0.0337(14) Uani 1 1 d . . .
N5 N 0.7483(4) 0.20182(19) 0.27550(13) 0.0281(13) Uani 1 1 d . . .
N6 N 0.8096(5) 0.16481(19) 0.19867(14) 0.0293(14) Uani 1 1 d . . .
N7 N 0.8909(4) -0.10115(18) 0.27850(12) 0.0219(12) Uani 1 1 d . . .
N8 N 0.7126(4) -0.09682(19) 0.25659(13) 0.0267(13) Uani 1 1 d . . .
N9 N 1.0093(4) -0.0468(2) 0.25057(14) 0.0283(13) Uani 1 1 d . . .
N10 N 0.6438(4) 0.07445(19) 0.24225(14) 0.0303(14) Uani 1 1 d . . .
N11 N 0.6811(5) 0.0508(2) 0.19089(14) 0.0314(14) Uani 1 1 d . . .
N12 N 0.7499(4) 0.01891(19) 0.26887(13) 0.0288(13) Uani 1 1 d . . .
N13 N 0.0973(4) 0.2812(2) -0.03486(12) 0.0279(13) Uani 1 1 d . . .
N14 N -0.0797(4) 0.2810(2) -0.01097(13) 0.0281(13) Uani 1 1 d . . .
N15 N 0.2051(4) 0.34311(19) -0.01175(14) 0.0287(13) Uani 1 1 d . . .
N16 N -0.1588(4) 0.4584(2) -0.00810(14) 0.0304(13) Uani 1 1 d . . .
N17 N -0.0558(5) 0.3995(2) -0.03258(14) 0.0303(13) Uani 1 1 d . . .
N18 N -0.1233(5) 0.4413(2) 0.04383(14) 0.0321(14) Uani 1 1 d . . .
N19 N -0.2516(5) 0.7173(2) -0.03846(15) 0.0379(15) Uani 1 1 d . . .
N20 N -0.3574(5) 0.6525(2) -0.01686(16) 0.0410(16) Uani 1 1 d . . .
N21 N -0.0841(5) 0.7240(2) -0.00927(16) 0.0415(16) Uani 1 1 d . . .
N22 N 0.0153(4) 0.5439(2) -0.00375(16) 0.0357(15) Uani 1 1 d . . .
N23 N -0.0317(6) 0.5636(2) 0.04713(16) 0.0423(17) Uani 1 1 d . . .
N24 N -0.0870(5) 0.6014(2) -0.03030(17) 0.0403(17) Uani 1 1 d . . .
C1 C 0.6706(5) 0.3488(2) 0.29677(17) 0.0294(16) Uani 1 1 d . . .
C2 C 0.6423(6) 0.3760(2) 0.32053(18) 0.0352(17) Uani 1 1 d . . .
H2A H 0.6902 0.3954 0.3300 0.042 Uiso 1 1 calc R . .
C3 C 0.5422(6) 0.3745(2) 0.33017(18) 0.0366(18) Uani 1 1 d . . .
H3A H 0.5211 0.3930 0.3463 0.044 Uiso 1 1 calc R . .
C4 C 0.4735(6) 0.3463(2) 0.31650(17) 0.0327(17) Uani 1 1 d . . .
H4A H 0.4050 0.3456 0.3231 0.039 Uiso 1 1 calc R . .
C5 C 0.5037(5) 0.3191(2) 0.29325(16) 0.0266(15) Uani 1 1 d . . .
C6 C 0.7729(5) 0.3469(2) 0.28312(16) 0.0277(15) Uani 1 1 d . . .
C7 C 0.8538(6) 0.3773(3) 0.29415(18) 0.0381(18) Uani 1 1 d . . .
H7A H 0.9155 0.3728 0.2823 0.057 Uiso 1 1 calc R . .
H7B H 0.8680 0.3705 0.3151 0.057 Uiso 1 1 calc R . .
H7C H 0.8314 0.4089 0.2923 0.057 Uiso 1 1 calc R . .
C8 C 0.4396(5) 0.2882(2) 0.27589(17) 0.0309(16) Uani 1 1 d . . .
C9 C 0.3263(6) 0.2842(3) 0.2826(2) 0.052(2) Uani 1 1 d . . .
H9A H 0.2921 0.2690 0.2660 0.077 Uiso 1 1 calc R . .
H9B H 0.2973 0.3145 0.2853 0.077 Uiso 1 1 calc R . .
H9C H 0.3166 0.2664 0.3009 0.077 Uiso 1 1 calc R . .
C10 C 0.8603(6) 0.1423(3) 0.27932(18) 0.0360(18) Uani 1 1 d . . .
C11 C 0.9255(7) 0.1094(3) 0.2907(2) 0.044(2) Uani 1 1 d . . .
H11A H 0.9344 0.1066 0.3117 0.053 Uiso 1 1 calc R . .
C12 C 0.9778(7) 0.0804(3) 0.2714(2) 0.050(2) Uani 1 1 d . . .
H12A H 1.0243 0.0588 0.2791 0.060 Uiso 1 1 calc R . .
C13 C 0.9613(6) 0.0835(3) 0.24070(19) 0.039(2) Uani 1 1 d . . .
H13A H 0.9930 0.0629 0.2273 0.047 Uiso 1 1 calc R . .
C14 C 0.8966(5) 0.1180(3) 0.23002(19) 0.0356(18) Uani 1 1 d . . .
C15 C 0.7999(6) 0.1770(2) 0.29477(16) 0.0315(16) Uani 1 1 d . . .
C16 C 0.7932(7) 0.1827(3) 0.32746(18) 0.047(2) Uani 1 1 d . . .
H16A H 0.8125 0.2137 0.3328 0.071 Uiso 1 1 calc R . .
H16B H 0.8392 0.1612 0.3372 0.071 Uiso 1 1 calc R . .
H16C H 0.7233 0.1769 0.3340 0.071 Uiso 1 1 calc R . .
C17 C 0.8728(5) 0.1312(2) 0.19902(18) 0.0322(17) Uani 1 1 d . . .
C18 C 0.9161(7) 0.1086(3) 0.17233(19) 0.043(2) Uani 1 1 d . . .
H18A H 0.8724 0.1145 0.1551 0.064 Uiso 1 1 calc R . .
H18B H 0.9202 0.0759 0.1758 0.064 Uiso 1 1 calc R . .
H18C H 0.9842 0.1206 0.1685 0.064 Uiso 1 1 calc R . .
C19 C 0.6655(5) 0.3411(2) 0.19818(16) 0.0246(15) Uani 1 1 d . . .
C20 C 0.6385(5) 0.3858(3) 0.18497(17) 0.0319(17) Uani 1 1 d . . .
C21 C 0.5821(6) 0.4173(2) 0.20055(18) 0.0325(17) Uani 1 1 d . . .
H21A H 0.5553 0.4091 0.2194 0.039 Uiso 1 1 calc R . .
C22 C 0.5626(7) 0.4612(3) 0.1896(2) 0.046(2) Uani 1 1 d . . .
H22A H 0.5221 0.4819 0.2006 0.055 Uiso 1 1 calc R . .
C23 C 0.6052(6) 0.4738(3) 0.1615(2) 0.057(2) Uani 1 1 d U . .
H23A H 0.5977 0.5038 0.1541 0.069 Uiso 1 1 calc R . .
C24 C 0.6596(7) 0.4403(4) 0.1448(2) 0.058(2) Uani 1 1 d U . .
H24A H 0.6839 0.4477 0.1255 0.069 Uiso 1 1 calc R . .
C25 C 0.6775(7) 0.3976(3) 0.15618(19) 0.043(2) Uani 1 1 d . . .
H25A H 0.7155 0.3762 0.1450 0.051 Uiso 1 1 calc R . .
C26 C 0.5376(5) 0.2440(2) 0.16798(16) 0.0280(16) Uani 1 1 d . . .
C27 C 0.4458(6) 0.2605(3) 0.15132(17) 0.0347(17) Uani 1 1 d . . .
C28 C 0.3530(6) 0.2385(3) 0.1534(2) 0.046(2) Uani 1 1 d . . .
H28A H 0.3465 0.2122 0.1655 0.055 Uiso 1 1 calc R . .
C29 C 0.2708(7) 0.2548(3) 0.1381(2) 0.049(2) Uani 1 1 d . . .
H29A H 0.2093 0.2380 0.1380 0.059 Uiso 1 1 calc R . .
C30 C 0.2758(7) 0.2949(3) 0.1229(2) 0.050(2) Uani 1 1 d . . .
H30A H 0.2174 0.3066 0.1132 0.060 Uiso 1 1 calc R . .
C31 C 0.3682(6) 0.3189(3) 0.12182(19) 0.045(2) Uani 1 1 d . . .
H31A H 0.3729 0.3468 0.1114 0.053 Uiso 1 1 calc R . .
C32 C 0.4526(6) 0.3009(3) 0.13628(18) 0.0372(18) Uani 1 1 d . . .
H32A H 0.5153 0.3168 0.1358 0.045 Uiso 1 1 calc R . .
C33 C 0.9748(5) 0.2356(2) 0.19312(17) 0.0284(16) Uani 1 1 d . . .
C34 C 1.0524(5) 0.2157(3) 0.21415(17) 0.0313(16) Uani 1 1 d . . .
C35 C 1.1381(6) 0.1945(3) 0.2028(2) 0.040(2) Uani 1 1 d . . .
H35A H 1.1508 0.1949 0.1820 0.049 Uiso 1 1 calc R . .
C36 C 1.2058(7) 0.1725(3) 0.2220(3) 0.061(3) Uani 1 1 d . . .
H36A H 1.2605 0.1551 0.2143 0.073 Uiso 1 1 calc R . .
C37 C 1.1915(7) 0.1766(3) 0.2526(2) 0.049(2) Uani 1 1 d . . .
H37A H 1.2392 0.1634 0.2659 0.059 Uiso 1 1 calc R . .
C38 C 1.1098(6) 0.1994(3) 0.2638(2) 0.047(2) Uani 1 1 d . . .
H38A H 1.1018 0.2019 0.2848 0.056 Uiso 1 1 calc R . .
C39 C 1.0403(5) 0.2183(3) 0.24566(18) 0.0349(17) Uani 1 1 d . . .
H39A H 0.9831 0.2334 0.2539 0.042 Uiso 1 1 calc R . .
C40 C 0.8253(6) -0.1310(2) 0.28984(17) 0.0332(17) Uani 1 1 d . . .
C41 C 0.8529(6) -0.1609(3) 0.31182(18) 0.0365(18) Uani 1 1 d . . .
H41A H 0.8049 -0.1815 0.3199 0.044 Uiso 1 1 calc R . .
C42 C 0.9525(7) -0.1603(3) 0.3220(2) 0.045(2) Uani 1 1 d . . .
H42A H 0.9731 -0.1805 0.3374 0.054 Uiso 1 1 calc R . .
C43 C 1.0213(6) -0.1305(3) 0.30991(18) 0.0364(18) Uani 1 1 d . . .
H43A H 1.0899 -0.1301 0.3164 0.044 Uiso 1 1 calc R . .
C44 C 0.9882(6) -0.1010(2) 0.28807(16) 0.0301(16) Uani 1 1 d . . .
C45 C 0.7206(5) -0.1260(2) 0.27727(17) 0.0294(15) Uani 1 1 d . . .
C46 C 0.6364(6) -0.1547(3) 0.2896(2) 0.042(2) Uani 1 1 d . . .
H46A H 0.5767 -0.1523 0.2767 0.063 Uiso 1 1 calc R . .
H46B H 0.6189 -0.1442 0.3097 0.063 Uiso 1 1 calc R . .
H46C H 0.6585 -0.1864 0.2905 0.063 Uiso 1 1 calc R . .
C47 C 1.0545(5) -0.0684(3) 0.27178(17) 0.0327(16) Uani 1 1 d . . .
C48 C 1.1632(6) -0.0632(3) 0.2793(2) 0.043(2) Uani 1 1 d . . .
H48A H 1.1919 -0.0379 0.2679 0.065 Uiso 1 1 calc R . .
H48B H 1.1995 -0.0912 0.2743 0.065 Uiso 1 1 calc R . .
H48C H 1.1703 -0.0571 0.3006 0.065 Uiso 1 1 calc R . .
C49 C 0.5942(6) 0.0995(2) 0.2221(2) 0.0370(19) Uani 1 1 d . . .
C50 C 0.5280(6) 0.1330(3) 0.2326(2) 0.041(2) Uani 1 1 d . . .
H50A H 0.4898 0.1511 0.2191 0.049 Uiso 1 1 calc R . .
C51 C 0.5194(6) 0.1395(3) 0.2635(2) 0.047(2) Uani 1 1 d . . .
H51A H 0.4759 0.1625 0.2709 0.057 Uiso 1 1 calc R . .
C52 C 0.5747(7) 0.1121(3) 0.2839(2) 0.046(2) Uani 1 1 d . . .
H52A H 0.5683 0.1160 0.3048 0.056 Uiso 1 1 calc R . .
C53 C 0.6382(6) 0.0794(2) 0.27188(18) 0.0335(17) Uani 1 1 d . . .
C54 C 0.6150(6) 0.0857(2) 0.19164(18) 0.0337(17) Uani 1 1 d . . .
C55 C 0.5678(7) 0.1067(3) 0.16456(19) 0.042(2) Uani 1 1 d . . .
H55A H 0.5391 0.0828 0.1519 0.064 Uiso 1 1 calc R . .
H55B H 0.6197 0.1233 0.1534 0.064 Uiso 1 1 calc R . .
H55C H 0.5139 0.1276 0.1707 0.064 Uiso 1 1 calc R . .
C56 C 0.6996(6) 0.0468(2) 0.28719(16) 0.0333(17) Uani 1 1 d . . .
C57 C 0.7110(8) 0.0451(4) 0.32046(19) 0.060(3) Uani 1 1 d . . .
H57A H 0.7382 0.0155 0.3263 0.090 Uiso 1 1 calc R . .
H57B H 0.6446 0.0497 0.3298 0.090 Uiso 1 1 calc R . .
H57C H 0.7577 0.0690 0.3269 0.090 Uiso 1 1 calc R . .
C58 C 0.8400(5) -0.1215(2) 0.19345(17) 0.0289(16) Uani 1 1 d . . .
C59 C 0.8803(5) -0.1633(2) 0.17726(17) 0.0292(16) Uani 1 1 d . . .
C60 C 0.8562(7) -0.1699(3) 0.1476(2) 0.052(2) Uani 1 1 d . . .
H60A H 0.8102 -0.1503 0.1375 0.062 Uiso 1 1 calc R . .
C61 C 0.9021(7) -0.2065(4) 0.1327(2) 0.057(3) Uani 1 1 d . . .
H61A H 0.8886 -0.2112 0.1121 0.068 Uiso 1 1 calc R . .
C62 C 0.9669(10) -0.2359(3) 0.1477(3) 0.072(3) Uani 1 1 d . . .
H62A H 0.9955 -0.2612 0.1375 0.086 Uiso 1 1 calc R . .
C63 C 0.9898(7) -0.2283(3) 0.1776(2) 0.053(2) Uani 1 1 d . . .
H63A H 1.0346 -0.2480 0.1881 0.064 Uiso 1 1 calc R . .
C64 C 0.9466(6) -0.1919(2) 0.19176(19) 0.0379(18) Uani 1 1 d . . .
H64A H 0.9628 -0.1862 0.2121 0.045 Uiso 1 1 calc R . .
C65 C 0.9587(5) -0.0254(2) 0.16186(16) 0.0301(16) Uani 1 1 d . . .
C66 C 1.0460(6) -0.0434(3) 0.14420(17) 0.0332(17) Uani 1 1 d . . .
C67 C 1.1444(6) -0.0257(3) 0.14886(18) 0.0378(18) Uani 1 1 d . . .
H67A H 1.1565 -0.0031 0.1635 0.045 Uiso 1 1 calc R . .
C68 C 1.2231(6) -0.0425(3) 0.13134(18) 0.042(2) Uani 1 1 d . . .
H68A H 1.2887 -0.0296 0.1338 0.050 Uiso 1 1 calc R . .
C69 C 1.2115(7) -0.0761(4) 0.1110(2) 0.062(3) Uani 1 1 d . . .
H69A H 1.2677 -0.0871 0.0999 0.074 Uiso 1 1 calc R . .
C70 C 1.1175(8) -0.0934(4) 0.1071(3) 0.078(3) Uani 1 1 d U . .
H70A H 1.1072 -0.1171 0.0931 0.094 Uiso 1 1 calc R . .
C71 C 1.0342(7) -0.0764(4) 0.1235(2) 0.066(3) Uani 1 1 d U . .
H71A H 0.9684 -0.0885 0.1200 0.079 Uiso 1 1 calc R . .
C72 C 0.5130(5) -0.0194(2) 0.18315(19) 0.0348(18) Uani 1 1 d U . .
C73 C 0.4374(5) 0.0038(3) 0.2016(2) 0.041(2) Uani 1 1 d . . .
C74 C 0.3631(7) 0.0306(3) 0.1868(2) 0.054(2) Uani 1 1 d . . .
H74A H 0.3639 0.0331 0.1657 0.064 Uiso 1 1 calc R . .
C75 C 0.2892(7) 0.0531(4) 0.2034(3) 0.066(2) Uani 1 1 d U . .
H75A H 0.2397 0.0710 0.1935 0.079 Uiso 1 1 calc R . .
C76 C 0.2869(7) 0.0497(3) 0.2343(3) 0.063(2) Uani 1 1 d U . .
H76A H 0.2353 0.0643 0.2456 0.075 Uiso 1 1 calc R . .
C77 C 0.3615(7) 0.0247(3) 0.2481(3) 0.065(2) Uani 1 1 d U . .
H77A H 0.3616 0.0228 0.2692 0.078 Uiso 1 1 calc R . .
C78 C 0.4370(6) 0.0019(3) 0.2322(2) 0.050(2) Uani 1 1 d U . .
H78A H 0.4877 -0.0148 0.2425 0.060 Uiso 1 1 calc R . .
C79 C 0.0335(6) 0.2495(2) -0.04559(16) 0.0302(16) Uani 1 1 d . . .
C80 C 0.0588(6) 0.2219(2) -0.06876(17) 0.0341(17) Uani 1 1 d . . .
H80A H 0.0109 0.2008 -0.0764 0.041 Uiso 1 1 calc R . .
C81 C 0.1568(6) 0.2248(3) -0.08133(18) 0.0384(18) Uani 1 1 d . . .
H81A H 0.1763 0.2060 -0.0975 0.046 Uiso 1 1 calc R . .
C82 C 0.2241(6) 0.2564(2) -0.06924(16) 0.0325(16) Uani 1 1 d . . .
H82A H 0.2913 0.2590 -0.0768 0.039 Uiso 1 1 calc R . .
C83 C 0.1916(5) 0.2840(2) -0.04608(17) 0.0283(15) Uani 1 1 d . . .
C84 C -0.0658(6) 0.2488(2) -0.03029(16) 0.0308(16) Uani 1 1 d . . .
C85 C -0.1423(6) 0.2117(3) -0.0377(2) 0.042(2) Uani 1 1 d . . .
H85A H -0.2088 0.2197 -0.0294 0.063 Uiso 1 1 calc R . .
H85B H -0.1195 0.1829 -0.0291 0.063 Uiso 1 1 calc R . .
H85C H -0.1479 0.2086 -0.0594 0.063 Uiso 1 1 calc R . .
C86 C 0.2531(5) 0.3206(2) -0.03215(17) 0.0306(16) Uani 1 1 d . . .
C87 C 0.3621(5) 0.3283(3) -0.0408(2) 0.044(2) Uani 1 1 d . . .
H87A H 0.3945 0.3484 -0.0263 0.066 Uiso 1 1 calc R . .
H87B H 0.3649 0.3422 -0.0607 0.066 Uiso 1 1 calc R . .
H87C H 0.3980 0.2992 -0.0412 0.066 Uiso 1 1 calc R . .
C88 C -0.1657(5) 0.4604(2) -0.03834(16) 0.0289(15) Uani 1 1 d . . .
C89 C -0.2266(6) 0.4926(3) -0.05142(18) 0.0361(18) Uani 1 1 d . . .
H89A H -0.2305 0.4959 -0.0725 0.043 Uiso 1 1 calc R . .
C90 C -0.2832(7) 0.5206(3) -0.0321(2) 0.045(2) Uani 1 1 d . . .
H90A H -0.3285 0.5420 -0.0407 0.054 Uiso 1 1 calc R . .
C91 C -0.2769(6) 0.5189(3) -0.00207(18) 0.0413(19) Uani 1 1 d . . .
H91A H -0.3148 0.5388 0.0103 0.050 Uiso 1 1 calc R . .
C92 C -0.2096(6) 0.4852(2) 0.01017(18) 0.0335(17) Uani 1 1 d . . .
C93 C -0.0977(5) 0.4256(2) -0.05240(16) 0.0274(15) Uani 1 1 d . . .
C94 C -0.0856(6) 0.4206(3) -0.08526(18) 0.0399(19) Uani 1 1 d . . .
H94A H -0.0721 0.3887 -0.0901 0.060 Uiso 1 1 calc R . .
H94B H -0.0287 0.4393 -0.0921 0.060 Uiso 1 1 calc R . .
H94C H -0.1481 0.4304 -0.0952 0.060 Uiso 1 1 calc R . .
C95 C -0.1904(6) 0.4740(2) 0.04143(17) 0.0309(16) Uani 1 1 d . . .
C96 C -0.2367(7) 0.4963(3) 0.06783(18) 0.049(2) Uani 1 1 d . . .
H96A H -0.2246 0.4777 0.0856 0.074 Uiso 1 1 calc R . .
H96B H -0.3100 0.4996 0.0647 0.074 Uiso 1 1 calc R . .
H96C H -0.2061 0.5263 0.0707 0.074 Uiso 1 1 calc R . .
C97 C 0.0528(5) 0.2698(2) 0.05275(15) 0.0232(14) Uani 1 1 d . . .
C98 C 0.0926(5) 0.2292(2) 0.06836(16) 0.0249(14) Uani 1 1 d . . .
C99 C 0.1814(6) 0.2075(3) 0.05741(18) 0.0364(18) Uani 1 1 d . . .
H99A H 0.2150 0.2191 0.0403 0.044 Uiso 1 1 calc R . .
C100 C 0.2189(7) 0.1693(3) 0.07174(19) 0.045(2) Uani 1 1 d . . .
H10A H 0.2761 0.1539 0.0638 0.054 Uiso 1 1 calc R . .
C101 C 0.1723(6) 0.1533(3) 0.09804(19) 0.042(2) Uani 1 1 d . . .
H10B H 0.1994 0.1280 0.1084 0.051 Uiso 1 1 calc R . .
C102 C 0.0864(6) 0.1753(3) 0.10848(17) 0.0333(17) Uani 1 1 d . . .
H10C H 0.0532 0.1641 0.1258 0.040 Uiso 1 1 calc R . .
C103 C 0.0479(5) 0.2132(2) 0.09421(16) 0.0305(16) Uani 1 1 d . . .
H10D H -0.0097 0.2283 0.1022 0.037 Uiso 1 1 calc R . .
C104 C 0.1485(5) 0.3914(2) 0.07654(16) 0.0284(15) Uani 1 1 d . . .
C105 C 0.2245(6) 0.4118(2) 0.09864(17) 0.0314(16) Uani 1 1 d . . .
C106 C 0.1997(7) 0.4143(3) 0.12834(19) 0.041(2) Uani 1 1 d . . .
H10E H 0.1348 0.4043 0.1349 0.050 Uiso 1 1 calc R . .
C107 C 0.2687(8) 0.4313(4) 0.1488(2) 0.058(3) Uani 1 1 d . . .
H10F H 0.2520 0.4320 0.1694 0.070 Uiso 1 1 calc R . .
C108 C 0.3612(9) 0.4473(4) 0.1393(3) 0.071(3) Uani 1 1 d . . .
H10G H 0.4078 0.4598 0.1533 0.086 Uiso 1 1 calc R . .
C109 C 0.3869(6) 0.4451(3) 0.1087(2) 0.053(2) Uani 1 1 d . . .
H10H H 0.4519 0.4546 0.1020 0.063 Uiso 1 1 calc R . .
C110 C 0.3146(7) 0.4289(3) 0.0888(2) 0.048(2) Uani 1 1 d . . .
H11B H 0.3283 0.4296 0.0680 0.058 Uiso 1 1 calc R . .
C111 C -0.2766(5) 0.3683(3) 0.05445(17) 0.0321(16) Uani 1 1 d . . .
C112 C -0.3526(5) 0.3865(2) 0.03168(19) 0.0345(18) Uani 1 1 d . . .
C113 C -0.4342(6) 0.4121(3) 0.0419(2) 0.046(2) Uani 1 1 d . . .
H11C H -0.4435 0.4160 0.0628 0.056 Uiso 1 1 calc R . .
C114 C -0.5015(7) 0.4319(3) 0.0225(3) 0.059(3) Uani 1 1 d . . .
H11D H -0.5563 0.4497 0.0298 0.070 Uiso 1 1 calc R . .
C115 C -0.4886(7) 0.4255(3) -0.0078(3) 0.056(3) Uani 1 1 d . . .
H11E H -0.5346 0.4391 -0.0214 0.068 Uiso 1 1 calc R . .
C116 C -0.4081(6) 0.3992(3) -0.0183(2) 0.052(2) Uani 1 1 d . . .
H11F H -0.3981 0.3956 -0.0391 0.063 Uiso 1 1 calc R . .
C117 C -0.3427(7) 0.3784(3) 0.00180(19) 0.043(2) Uani 1 1 d . . .
H11G H -0.2912 0.3585 -0.0052 0.051 Uiso 1 1 calc R . .
C118 C -0.3403(6) 0.7094(3) -0.05175(19) 0.0390(19) Uani 1 1 d . . .
C119 C -0.3697(8) 0.7346(3) -0.0769(2) 0.057(3) Uani 1 1 d . . .
H11H H -0.4331 0.7298 -0.0864 0.068 Uiso 1 1 calc R . .
C120 C -0.3006(9) 0.7672(4) -0.0871(2) 0.064(3) Uani 1 1 d . . .
H12B H -0.3156 0.7834 -0.1048 0.077 Uiso 1 1 calc R . .
C121 C -0.2143(9) 0.7761(4) -0.0727(2) 0.066(3) Uani 1 1 d . . .
H12C H -0.1704 0.7995 -0.0793 0.079 Uiso 1 1 calc R . .
C122 C -0.1898(6) 0.7501(3) -0.0475(2) 0.0412(19) Uani 1 1 d . . .
C123 C -0.4048(6) 0.6737(3) -0.0381(2) 0.043(2) Uani 1 1 d . . .
C124 C -0.5112(7) 0.6682(4) -0.0468(3) 0.066(3) Uani 1 1 d . . .
H12F H -0.5461 0.6493 -0.0320 0.099 Uiso 1 1 calc R . .
H12G H -0.5148 0.6535 -0.0664 0.099 Uiso 1 1 calc R . .
H12H H -0.5439 0.6980 -0.0478 0.099 Uiso 1 1 calc R . .
C125 C -0.0985(6) 0.7558(3) -0.0286(2) 0.044(2) Uani 1 1 d . . .
C126 C -0.0305(9) 0.7960(4) -0.0333(2) 0.070(3) Uani 1 1 d . . .
H12I H 0.0298 0.7931 -0.0206 0.105 Uiso 1 1 calc R . .
H12J H -0.0672 0.8238 -0.0281 0.105 Uiso 1 1 calc R . .
H12K H -0.0096 0.7973 -0.0543 0.105 Uiso 1 1 calc R . .
C127 C 0.0616(6) 0.5180(3) 0.01610(19) 0.0373(18) Uani 1 1 d . . .
C128 C 0.1287(6) 0.4843(2) 0.0057(2) 0.047(2) Uani 1 1 d . . .
H12D H 0.1648 0.4652 0.0190 0.056 Uiso 1 1 calc R . .
C129 C 0.1397(7) 0.4805(3) -0.0254(2) 0.054(3) Uani 1 1 d . . .
H12E H 0.1834 0.4577 -0.0331 0.065 Uiso 1 1 calc R . .
C130 C 0.0900(6) 0.5084(3) -0.0454(2) 0.051(2) Uani 1 1 d . . .
H13B H 0.0990 0.5051 -0.0663 0.061 Uiso 1 1 calc R . .
C131 C 0.0255(6) 0.5420(3) -0.0336(2) 0.041(2) Uani 1 1 d . . .
C132 C 0.0348(7) 0.5302(3) 0.0463(2) 0.050(2) Uani 1 1 d . . .
C133 C 0.0858(8) 0.5111(3) 0.0736(2) 0.063(3) Uani 1 1 d . . .
H13E H 0.1106 0.5359 0.0861 0.094 Uiso 1 1 calc R . .
H13F H 0.1431 0.4919 0.0676 0.094 Uiso 1 1 calc R . .
H13G H 0.0370 0.4928 0.0849 0.094 Uiso 1 1 calc R . .
C134 C -0.0332(5) 0.5762(3) -0.0487(2) 0.0382(19) Uani 1 1 d . . .
C135 C -0.0311(6) 0.5813(3) -0.08230(18) 0.041(2) Uani 1 1 d . . .
H13H H -0.0753 0.6065 -0.0882 0.061 Uiso 1 1 calc R . .
H13I H -0.0551 0.5533 -0.0916 0.061 Uiso 1 1 calc R . .
H13J H 0.0386 0.5876 -0.0888 0.061 Uiso 1 1 calc R . .
C136 C -0.2393(8) 0.7244(3) 0.0516(2) 0.050(2) Uani 1 1 d . . .
C137 C -0.3084(8) 0.7536(3) 0.0708(2) 0.056(2) Uani 1 1 d U . .
C138 C -0.3823(8) 0.7802(4) 0.0572(2) 0.067(2) Uani 1 1 d U . .
H13C H -0.3876 0.7800 0.0361 0.080 Uiso 1 1 calc R . .
C139 C -0.4466(10) 0.8061(4) 0.0732(2) 0.082(3) Uani 1 1 d U . .
H13D H -0.4901 0.8272 0.0635 0.098 Uiso 1 1 calc R . .
C140 C -0.4480(10) 0.8012(4) 0.1056(3) 0.082(3) Uani 1 1 d U . .
H14A H -0.4979 0.8160 0.1174 0.098 Uiso 1 1 calc R . .
C141 C -0.3738(9) 0.7738(4) 0.1189(2) 0.074(2) Uani 1 1 d U . .
H14B H -0.3719 0.7708 0.1400 0.089 Uiso 1 1 calc R . .
C142 C -0.3017(9) 0.7508(3) 0.1013(2) 0.062(2) Uani 1 1 d U . .
H14C H -0.2493 0.7336 0.1104 0.074 Uiso 1 1 calc R . .
C143 C 0.1101(8) 0.6399(3) 0.0548(3) 0.066(2) Uani 1 1 d U . .
C144 C 0.1876(8) 0.6242(3) 0.0322(3) 0.074(2) Uani 1 1 d U . .
C145 C 0.1655(9) 0.6335(4) 0.0013(3) 0.081(2) Uani 1 1 d U . .
H14D H 0.1094 0.6521 -0.0039 0.098 Uiso 1 1 calc R . .
C146 C 0.2249(10) 0.6157(4) -0.0201(4) 0.095(3) Uani 1 1 d U . .
H14E H 0.2113 0.6221 -0.0405 0.114 Uiso 1 1 calc R . .
C147 C 0.3059(11) 0.5879(4) -0.0124(4) 0.102(3) Uani 1 1 d U . .
H14F H 0.3444 0.5722 -0.0271 0.122 Uiso 1 1 calc R . .
C148 C 0.3278(11) 0.5842(5) 0.0176(4) 0.105(3) Uani 1 1 d U . .
H14G H 0.3899 0.5703 0.0233 0.127 Uiso 1 1 calc R . .
C149 C 0.2630(9) 0.5998(4) 0.0396(4) 0.092(3) Uani 1 1 d U . .
H14H H 0.2746 0.5924 0.0600 0.110 Uiso 1 1 calc R . .
C150 C -0.3268(7) 0.6142(3) 0.0729(2) 0.0462(19) Uani 1 1 d U . .
C151 C -0.4258(8) 0.6134(3) 0.0910(2) 0.0571(18) Uani 1 1 d U . .
C152 C -0.4511(9) 0.6462(4) 0.1099(2) 0.068(2) Uani 1 1 d U . .
H15A H -0.4035 0.6697 0.1136 0.081 Uiso 1 1 calc R . .
C153 C -0.5442(9) 0.6476(4) 0.1245(3) 0.077(2) Uani 1 1 d U . .
H15B H -0.5612 0.6725 0.1369 0.092 Uiso 1 1 calc R . .
C154 C -0.6102(10) 0.6129(4) 0.1207(3) 0.084(3) Uani 1 1 d U . .
H15C H -0.6748 0.6135 0.1301 0.100 Uiso 1 1 calc R . .
C155 C -0.5838(9) 0.5772(4) 0.1033(3) 0.078(2) Uani 1 1 d U . .
H15D H -0.6285 0.5520 0.1021 0.094 Uiso 1 1 calc R . .
C156 C -0.4926(9) 0.5760(4) 0.0868(3) 0.071(2) Uani 1 1 d U . .
H15E H -0.4767 0.5517 0.0737 0.085 Uiso 1 1 calc R . .
O1W O -2.4313(6) 0.5609(2) 0.63190(15) 0.0604(18) Uani 1 1 d . . .
O2W O 0.5004(7) 0.4414(3) -0.09511(19) 0.090(3) Uani 1 1 d U . .
O3W O 0.7486(11) 0.1663(4) 0.1153(2) 0.131(4) Uani 1 1 d U . .
O4W O 0.9661(8) -0.0017(3) 0.3279(2) 0.099(3) Uani 1 1 d U . .
O5W O -0.3178(9) 0.5934(3) 0.1816(2) 0.122(4) Uani 1 1 d U . .

loop_
_atom_site_aniso_label
_atom_site_aniso_U_11
_atom_site_aniso_U_22
_atom_site_aniso_U_33
_atom_site_aniso_U_23
_atom_site_aniso_U_13
_atom_site_aniso_U_12
Ni1 0.0178(4) 0.0229(4) 0.0314(5) 0.0005(4) 0.0015(4) 0.0026(3)
Ni2 0.0209(4) 0.0218(4) 0.0350(5) -0.0005(4) 0.0000(4) 0.0043(3)
Ni3 0.0186(4) 0.0253(4) 0.0310(5) -0.0010(4) -0.0013(4) 0.0022(3)
Ni4 0.0176(4) 0.0209(4) 0.0318(5) -0.0010(4) -0.0032(4) 0.0033(3)
Ni5 0.0214(4) 0.0218(4) 0.0331(5) 0.0015(4) -0.0003(4) 0.0060(4)
Ni6 0.0191(4) 0.0287(5) 0.0343(5) -0.0022(4) -0.0026(4) 0.0015(4)
Ni7 0.0179(4) 0.0234(4) 0.0293(5) -0.0006(4) 0.0017(3) 0.0004(3)
Ni8 0.0233(4) 0.0254(5) 0.0325(5) 0.0026(4) 0.0017(4) 0.0046(4)
Ni9 0.0222(4) 0.0251(4) 0.0288(5) 0.0000(4) -0.0004(4) 0.0006(4)
Ni10 0.0318(5) 0.0281(5) 0.0467(6) -0.0031(5) 0.0028(4) -0.0027(4)
Ni11 0.0306(5) 0.0261(5) 0.0534(6) -0.0002(5) 0.0101(5) 0.0005(4)
Ni12 0.0541(7) 0.0298(5) 0.0516(7) -0.0013(5) -0.0010(6) 0.0057(5)
O1 0.021(2) 0.023(2) 0.028(3) -0.001(2) -0.005(2) -0.0015(19)
O2 0.015(2) 0.052(3) 0.042(3) -0.014(3) 0.006(2) -0.003(2)
O3 0.029(3) 0.027(3) 0.045(3) -0.003(2) 0.002(2) -0.006(2)
O4 0.029(3) 0.027(3) 0.037(3) -0.003(2) 0.003(2) 0.007(2)
O5 0.041(3) 0.029(3) 0.033(3) -0.001(2) -0.002(2) 0.004(2)
O6 0.024(2) 0.023(2) 0.037(3) 0.007(2) 0.004(2) 0.006(2)
O7 0.023(3) 0.031(3) 0.038(3) -0.002(2) 0.003(2) 0.006(2)
O8 0.014(2) 0.041(3) 0.039(3) 0.009(2) -0.001(2) 0.001(2)
O9 0.020(2) 0.028(3) 0.042(3) 0.003(2) -0.007(2) 0.000(2)
O10 0.013(2) 0.032(3) 0.036(3) -0.009(2) -0.0043(19) 0.006(2)
O11 0.036(3) 0.044(3) 0.035(3) -0.005(2) 0.004(2) 0.010(2)
O12 0.026(3) 0.043(3) 0.028(3) 0.003(2) 0.004(2) 0.005(2)
O13 0.017(2) 0.027(3) 0.028(3) -0.001(2) 0.0009(19) 0.0060(19)
O14 0.016(2) 0.051(3) 0.044(3) 0.013(3) -0.006(2) -0.014(2)
O15 0.022(2) 0.029(3) 0.045(3) 0.006(2) -0.003(2) 0.002(2)
O16 0.038(3) 0.020(2) 0.041(3) -0.004(2) -0.005(2) 0.000(2)
O17 0.035(3) 0.025(3) 0.031(3) 0.004(2) -0.003(2) 0.008(2)
O18 0.020(2) 0.033(3) 0.039(3) -0.007(2) -0.002(2) -0.003(2)
O19 0.020(2) 0.029(3) 0.042(3) -0.004(2) -0.010(2) -0.002(2)
O20 0.032(3) 0.036(3) 0.033(3) -0.003(2) -0.003(2) 0.005(2)
O21 0.031(3) 0.031(3) 0.035(3) -0.003(2) -0.006(2) 0.004(2)
O22 0.018(2) 0.029(3) 0.053(3) -0.004(2) -0.001(2) 0.002(2)
O23 0.026(3) 0.039(3) 0.075(4) -0.007(3) -0.015(3) -0.001(2)
O24 0.033(3) 0.047(3) 0.043(3) -0.002(3) -0.014(2) 0.000(3)
O25 0.027(3) 0.032(3) 0.029(3) 0.002(2) 0.001(2) 0.004(2)
O26 0.018(2) 0.054(3) 0.038(3) -0.015(3) 0.007(2) -0.011(2)
O27 0.026(3) 0.030(3) 0.053(3) -0.012(2) 0.001(2) -0.012(2)
O28 0.031(3) 0.024(3) 0.033(3) 0.002(2) 0.008(2) 0.004(2)
O29 0.036(3) 0.029(3) 0.039(3) 0.007(2) 0.002(2) 0.002(2)
O30 0.024(2) 0.033(3) 0.025(2) 0.003(2) 0.0006(19) 0.003(2)
O31 0.027(3) 0.028(3) 0.039(3) -0.001(2) 0.005(2) 0.002(2)
O32 0.028(3) 0.037(3) 0.031(3) 0.008(2) -0.003(2) -0.009(2)
O33 0.025(2) 0.029(3) 0.032(3) -0.004(2) -0.001(2) 0.009(2)
O34 0.030(3) 0.042(3) 0.039(3) -0.003(2) 0.004(2) 0.009(2)
O35 0.035(3) 0.025(3) 0.036(3) -0.001(2) 0.000(2) -0.007(2)
O36 0.031(3) 0.028(3) 0.051(3) -0.001(2) 0.006(3) -0.002(2)
O37 0.032(3) 0.036(3) 0.078(4) 0.012(3) 0.005(3) -0.003(2)
O38 0.056(4) 0.047(4) 0.076(5) 0.028(3) -0.028(4) -0.025(3)
O39 0.051(4) 0.042(3) 0.053(4) 0.011(3) 0.008(3) 0.009(3)
O40 0.030(3) 0.042(3) 0.050(3) -0.008(3) 0.005(3) -0.002(2)
O41 0.055(4) 0.044(3) 0.046(3) -0.005(3) 0.004(3) 0.012(3)
O42 0.045(3) 0.046(4) 0.069(4) -0.017(3) -0.003(3) 0.008(3)
O43 0.044(3) 0.033(3) 0.081(5) 0.013(3) -0.024(3) -0.017(3)
O44 0.077(5) 0.071(5) 0.102(6) 0.038(5) -0.030(5) 0.013(4)
O45 0.081(5) 0.039(3) 0.056(4) -0.006(3) 0.018(4) 0.010(3)
O46 0.038(3) 0.036(3) 0.056(4) -0.004(3) 0.017(3) 0.007(2)
O47 0.136(8) 0.043(4) 0.070(5) -0.007(4) -0.034(5) 0.008(4)
O50 0.030(3) 0.028(3) 0.038(3) -0.002(2) 0.001(2) -0.003(2)
N1 0.024(3) 0.021(3) 0.024(3) -0.002(2) 0.006(2) 0.007(2)
N2 0.015(3) 0.037(3) 0.028(3) -0.008(3) 0.009(2) -0.001(2)
N3 0.010(2) 0.025(3) 0.043(4) 0.004(3) 0.008(2) 0.000(2)
N4 0.027(3) 0.026(3) 0.048(4) 0.010(3) 0.004(3) 0.004(3)
N5 0.023(3) 0.027(3) 0.035(3) 0.002(2) 0.001(3) 0.003(2)
N6 0.028(3) 0.022(3) 0.038(4) 0.000(3) -0.005(3) -0.001(2)
N7 0.015(3) 0.021(3) 0.029(3) -0.005(2) -0.005(2) 0.010(2)
N8 0.013(3) 0.029(3) 0.039(3) 0.000(3) -0.004(2) 0.002(2)
N9 0.023(3) 0.031(3) 0.031(3) -0.007(3) 0.002(3) 0.002(2)
N10 0.022(3) 0.023(3) 0.046(4) 0.002(3) 0.010(3) 0.008(2)
N11 0.030(3) 0.030(3) 0.034(3) 0.007(3) -0.002(3) -0.008(3)
N12 0.022(3) 0.025(3) 0.039(3) 0.004(3) 0.003(3) 0.008(2)
N13 0.026(3) 0.036(3) 0.022(3) -0.001(3) 0.006(2) 0.004(3)
N14 0.016(3) 0.037(3) 0.031(3) 0.000(3) 0.002(2) -0.006(2)
N15 0.022(3) 0.022(3) 0.042(4) -0.003(3) -0.003(3) 0.003(2)
N16 0.020(3) 0.031(3) 0.040(3) 0.006(3) 0.002(3) 0.002(2)
N17 0.027(3) 0.030(3) 0.034(3) -0.004(3) -0.005(3) -0.007(3)
N18 0.034(3) 0.021(3) 0.041(4) -0.002(3) 0.007(3) -0.002(3)
N19 0.041(4) 0.026(3) 0.046(4) -0.011(3) 0.003(3) -0.001(3)
N20 0.039(4) 0.024(3) 0.060(5) -0.003(3) 0.013(3) -0.007(3)
N21 0.029(3) 0.037(4) 0.058(4) 0.004(3) -0.014(3) -0.009(3)
N22 0.023(3) 0.023(3) 0.061(4) -0.002(3) 0.012(3) 0.000(2)
N23 0.049(4) 0.026(3) 0.052(4) 0.009(3) 0.009(3) 0.004(3)
N24 0.025(3) 0.029(3) 0.067(5) -0.013(3) 0.009(3) -0.002(3)
C1 0.024(4) 0.030(4) 0.034(4) -0.004(3) 0.006(3) -0.003(3)
C2 0.037(4) 0.024(4) 0.044(5) -0.006(3) 0.001(4) 0.006(3)
C3 0.041(4) 0.021(4) 0.047(5) -0.007(3) 0.005(4) 0.014(3)
C4 0.037(4) 0.028(4) 0.033(4) 0.006(3) 0.004(3) 0.010(3)
C5 0.026(4) 0.015(3) 0.038(4) 0.011(3) 0.008(3) 0.000(3)
C6 0.023(3) 0.030(4) 0.030(4) 0.011(3) 0.000(3) -0.002(3)
C7 0.037(4) 0.038(4) 0.039(4) -0.012(4) -0.002(4) -0.001(4)
C8 0.022(4) 0.029(4) 0.041(4) 0.012(3) 0.008(3) 0.007(3)
C9 0.025(4) 0.062(6) 0.068(6) -0.010(5) 0.014(4) 0.002(4)
C10 0.033(4) 0.036(4) 0.040(5) 0.008(3) 0.004(3) 0.006(3)
C11 0.053(5) 0.035(4) 0.044(5) 0.009(4) 0.003(4) 0.015(4)
C12 0.044(5) 0.043(5) 0.064(6) 0.018(5) 0.000(4) 0.014(4)
C13 0.036(4) 0.029(4) 0.053(5) 0.003(4) 0.017(4) 0.021(3)
C14 0.021(4) 0.032(4) 0.054(5) 0.010(4) 0.013(3) 0.009(3)
C15 0.039(4) 0.024(4) 0.031(4) 0.007(3) 0.001(3) 0.005(3)
C16 0.043(5) 0.061(6) 0.038(5) 0.012(4) 0.005(4) 0.002(4)
C17 0.025(4) 0.025(4) 0.046(5) -0.004(3) 0.005(3) -0.003(3)
C18 0.048(5) 0.028(4) 0.052(5) -0.007(4) 0.015(4) 0.010(4)
C19 0.019(3) 0.022(3) 0.033(4) -0.001(3) -0.002(3) -0.003(3)
C20 0.023(4) 0.036(4) 0.036(4) 0.011(3) -0.003(3) -0.006(3)
C21 0.031(4) 0.025(4) 0.041(4) 0.004(3) -0.010(3) -0.002(3)
C22 0.044(5) 0.032(4) 0.061(6) 0.000(4) -0.006(4) 0.012(4)
C23 0.027(4) 0.059(5) 0.086(6) 0.026(4) -0.006(4) 0.002(4)
C24 0.034(4) 0.070(6) 0.069(6) 0.031(4) 0.008(4) -0.001(4)
C25 0.046(5) 0.043(5) 0.038(5) 0.007(4) 0.011(4) 0.000(4)
C26 0.024(4) 0.028(4) 0.032(4) -0.009(3) -0.007(3) 0.008(3)
C27 0.033(4) 0.033(4) 0.039(4) 0.000(3) -0.012(3) -0.002(3)
C28 0.035(4) 0.035(4) 0.067(6) -0.006(4) -0.015(4) 0.003(4)
C29 0.037(5) 0.055(5) 0.057(5) -0.014(4) -0.024(4) 0.005(4)
C30 0.034(5) 0.067(6) 0.049(5) -0.001(4) -0.021(4) 0.014(4)
C31 0.034(4) 0.052(5) 0.047(5) 0.003(4) 0.004(4) 0.030(4)
C32 0.031(4) 0.037(4) 0.044(5) 0.006(4) -0.004(3) 0.013(3)
C33 0.014(3) 0.031(4) 0.040(4) -0.004(3) -0.007(3) 0.000(3)
C34 0.016(3) 0.034(4) 0.044(4) -0.002(3) -0.012(3) 0.006(3)
C35 0.023(4) 0.042(5) 0.056(5) -0.001(4) -0.002(4) 0.019(3)
C36 0.041(5) 0.055(6) 0.086(8) -0.002(5) -0.014(5) 0.024(5)
C37 0.040(5) 0.041(5) 0.068(6) 0.005(5) -0.017(4) 0.014(4)
C38 0.040(5) 0.040(5) 0.060(6) 0.006(4) -0.015(4) -0.004(4)
C39 0.023(4) 0.036(4) 0.045(5) 0.006(4) -0.011(3) 0.010(3)
C40 0.038(4) 0.024(4) 0.038(4) -0.001(3) 0.005(3) 0.009(3)
C41 0.037(4) 0.027(4) 0.046(5) 0.013(3) -0.002(4) 0.007(3)
C42 0.061(6) 0.029(4) 0.046(5) 0.007(4) -0.008(4) 0.001(4)
C43 0.037(4) 0.030(4) 0.043(5) 0.002(3) -0.005(3) 0.017(3)
C44 0.030(4) 0.030(4) 0.031(4) 0.005(3) -0.008(3) 0.006(3)
C45 0.020(3) 0.026(3) 0.042(4) -0.004(3) -0.003(3) -0.005(3)
C46 0.032(4) 0.044(5) 0.050(5) 0.006(4) 0.004(4) -0.010(4)
C47 0.019(3) 0.037(4) 0.042(4) 0.003(3) -0.010(3) 0.000(3)
C48 0.026(4) 0.051(5) 0.052(5) 0.006(4) -0.017(4) -0.008(4)
C49 0.024(4) 0.023(4) 0.065(6) 0.009(4) 0.003(4) -0.010(3)
C50 0.024(4) 0.026(4) 0.072(6) 0.013(4) 0.011(4) 0.005(3)
C51 0.039(5) 0.036(5) 0.067(6) -0.003(4) 0.017(4) 0.008(4)
C52 0.053(5) 0.031(4) 0.055(5) 0.002(4) 0.017(4) 0.024(4)
C53 0.034(4) 0.021(3) 0.045(5) -0.003(3) 0.005(3) 0.005(3)
C54 0.034(4) 0.023(4) 0.044(5) 0.006(3) -0.009(3) -0.004(3)
C55 0.046(5) 0.034(4) 0.048(5) 0.011(4) -0.014(4) 0.013(4)
C56 0.044(4) 0.028(4) 0.028(4) 0.000(3) 0.009(3) 0.018(3)
C57 0.081(7) 0.067(6) 0.032(5) 0.001(4) 0.012(5) 0.036(6)
C58 0.029(4) 0.019(3) 0.038(4) 0.001(3) 0.006(3) 0.003(3)
C59 0.027(4) 0.027(4) 0.033(4) -0.013(3) 0.006(3) 0.003(3)
C60 0.039(5) 0.060(6) 0.057(6) -0.012(5) 0.011(4) 0.009(4)
C61 0.051(6) 0.068(7) 0.051(6) -0.023(5) 0.005(5) 0.002(5)
C62 0.102(9) 0.036(5) 0.077(8) -0.019(5) 0.018(7) 0.022(6)
C63 0.056(6) 0.043(5) 0.061(6) 0.005(5) 0.014(5) 0.023(4)
C64 0.042(5) 0.020(4) 0.051(5) 0.000(3) 0.007(4) 0.004(3)
C65 0.029(4) 0.027(4) 0.035(4) 0.007(3) -0.004(3) -0.004(3)
C66 0.029(4) 0.032(4) 0.039(4) 0.001(3) 0.002(3) -0.002(3)
C67 0.022(4) 0.047(5) 0.045(5) 0.002(4) -0.004(3) -0.005(3)
C68 0.020(4) 0.062(6) 0.043(5) 0.016(4) 0.004(3) 0.000(4)
C69 0.030(5) 0.079(7) 0.076(7) -0.007(6) 0.018(5) 0.001(5)
C70 0.053(5) 0.093(7) 0.089(7) -0.051(6) 0.021(5) 0.002(5)
C71 0.038(5) 0.085(7) 0.075(6) -0.038(5) 0.018(4) -0.008(5)
C72 0.018(3) 0.023(3) 0.063(5) 0.002(3) -0.014(3) -0.007(3)
C73 0.016(3) 0.025(4) 0.084(7) -0.007(4) -0.003(4) -0.008(3)
C74 0.036(5) 0.050(5) 0.075(7) -0.013(5) -0.016(4) 0.016(4)
C75 0.025(4) 0.058(5) 0.115(5) -0.006(5) -0.007(5) 0.008(4)
C76 0.030(4) 0.041(4) 0.116(5) -0.006(5) 0.009(4) -0.001(3)
C77 0.037(4) 0.063(5) 0.095(6) 0.005(5) 0.022(4) 0.011(4)
C78 0.026(4) 0.044(4) 0.080(6) 0.018(4) 0.018(4) 0.016(3)
C79 0.033(4) 0.024(4) 0.033(4) -0.004(3) 0.002(3) 0.001(3)
C80 0.040(4) 0.026(4) 0.037(4) 0.000(3) 0.006(3) 0.003(3)
C81 0.029(4) 0.046(5) 0.040(4) -0.007(4) 0.004(3) 0.003(4)
C82 0.029(4) 0.031(4) 0.038(4) -0.012(3) 0.004(3) 0.006(3)
C83 0.020(3) 0.023(3) 0.042(4) -0.002(3) 0.003(3) 0.006(3)
C84 0.035(4) 0.030(4) 0.028(4) -0.006(3) 0.005(3) 0.001(3)
C85 0.025(4) 0.039(4) 0.062(6) -0.010(4) 0.015(4) -0.013(3)
C86 0.025(4) 0.021(3) 0.047(4) -0.004(3) 0.008(3) 0.000(3)
C87 0.014(3) 0.050(5) 0.067(6) -0.014(4) 0.013(4) -0.006(3)
C88 0.028(4) 0.024(4) 0.035(4) 0.008(3) -0.001(3) -0.004(3)
C89 0.036(4) 0.032(4) 0.040(4) 0.002(3) -0.010(3) 0.005(3)
C90 0.047(5) 0.029(4) 0.059(6) 0.000(4) -0.008(4) 0.007(4)
C91 0.040(4) 0.039(4) 0.045(5) -0.001(4) 0.017(4) 0.003(4)
C92 0.043(4) 0.012(3) 0.046(5) 0.009(3) -0.006(4) 0.005(3)
C93 0.025(4) 0.024(3) 0.033(4) 0.011(3) -0.003(3) -0.005(3)
C94 0.041(5) 0.039(5) 0.039(5) 0.007(4) -0.002(4) 0.005(4)
C95 0.030(4) 0.025(4) 0.038(4) 0.003(3) 0.010(3) 0.001(3)
C96 0.063(6) 0.045(5) 0.040(5) 0.015(4) 0.023(4) 0.017(4)
C97 0.022(3) 0.017(3) 0.031(4) -0.001(3) -0.009(3) 0.006(3)
C98 0.025(3) 0.019(3) 0.031(4) 0.005(3) 0.001(3) 0.004(3)
C99 0.044(5) 0.031(4) 0.034(4) 0.002(3) 0.005(3) 0.019(3)
C100 0.056(5) 0.030(4) 0.049(5) 0.005(4) 0.012(4) 0.026(4)
C101 0.046(5) 0.035(4) 0.046(5) 0.007(4) -0.001(4) 0.016(4)
C102 0.040(4) 0.030(4) 0.030(4) 0.009(3) 0.004(3) 0.002(3)
C103 0.021(3) 0.034(4) 0.036(4) 0.006(3) 0.006(3) 0.003(3)
C104 0.020(3) 0.029(4) 0.037(4) -0.004(3) -0.006(3) 0.004(3)
C105 0.029(4) 0.025(3) 0.040(4) -0.003(3) -0.006(3) -0.003(3)
C106 0.047(5) 0.025(4) 0.053(5) -0.007(4) -0.001(4) -0.012(4)
C107 0.063(6) 0.076(7) 0.036(5) -0.005(5) -0.011(5) -0.009(5)
C108 0.062(7) 0.082(8) 0.071(7) -0.007(6) -0.032(6) -0.026(6)
C109 0.025(4) 0.068(6) 0.066(6) 0.002(5) -0.001(4) -0.028(4)
C110 0.045(5) 0.055(6) 0.045(5) -0.015(4) 0.004(4) 0.001(4)
C111 0.022(3) 0.035(4) 0.039(4) 0.002(3) 0.002(3) 0.004(3)
C112 0.017(3) 0.028(4) 0.058(5) 0.010(4) 0.002(3) 0.004(3)
C113 0.036(4) 0.051(5) 0.052(5) 0.004(4) 0.014(4) 0.025(4)
C114 0.031(5) 0.055(6) 0.090(8) 0.012(6) 0.005(5) 0.018(4)
C115 0.032(4) 0.052(6) 0.085(8) 0.022(5) -0.014(5) 0.014(4)
C116 0.034(5) 0.053(6) 0.070(7) 0.012(5) -0.006(4) 0.010(4)
C117 0.045(5) 0.040(5) 0.043(5) -0.001(4) -0.006(4) 0.021(4)
C118 0.029(4) 0.034(4) 0.055(5) -0.015(4) -0.001(4) 0.002(3)
C119 0.055(6) 0.050(6) 0.066(7) 0.008(5) -0.016(5) -0.010(5)
C120 0.070(7) 0.065(7) 0.056(6) 0.008(5) -0.017(5) 0.002(6)
C121 0.071(7) 0.075(7) 0.052(6) 0.020(5) 0.000(5) -0.007(6)
C122 0.041(4) 0.030(4) 0.052(5) -0.004(4) -0.002(4) -0.005(4)
C123 0.023(4) 0.052(5) 0.054(5) -0.008(4) 0.002(4) -0.001(4)
C124 0.028(5) 0.073(7) 0.098(9) 0.030(6) 0.007(5) 0.008(5)
C125 0.038(5) 0.042(5) 0.053(5) 0.006(4) -0.012(4) 0.000(4)
C126 0.086(8) 0.062(7) 0.061(7) 0.023(5) -0.024(6) -0.033(6)
C127 0.027(4) 0.030(4) 0.055(5) 0.002(4) 0.010(4) -0.013(3)
C128 0.033(4) 0.021(4) 0.087(7) 0.018(4) 0.024(4) 0.000(3)
C129 0.035(5) 0.032(4) 0.096(8) 0.014(5) 0.020(5) 0.004(4)
C130 0.031(4) 0.037(5) 0.085(7) 0.000(5) 0.023(4) -0.008(4)
C131 0.031(4) 0.021(4) 0.071(6) -0.008(4) 0.015(4) -0.008(3)
C132 0.054(5) 0.018(4) 0.079(7) 0.013(4) 0.005(5) -0.008(4)
C133 0.061(6) 0.039(5) 0.087(8) 0.009(5) 0.012(6) -0.006(5)
C134 0.013(3) 0.039(4) 0.062(5) -0.002(4) 0.009(3) 0.004(3)
C135 0.020(4) 0.055(5) 0.047(5) -0.011(4) 0.001(3) 0.001(3)
C136 0.070(6) 0.021(4) 0.060(6) -0.010(4) -0.018(5) 0.007(4)
C137 0.074(5) 0.040(4) 0.054(3) -0.019(4) -0.015(4) 0.028(3)
C138 0.073(5) 0.063(5) 0.065(4) -0.025(4) -0.022(4) 0.039(4)
C139 0.102(6) 0.076(5) 0.067(4) -0.033(4) -0.024(5) 0.057(4)
C140 0.104(6) 0.075(6) 0.068(4) -0.030(4) -0.017(4) 0.048(4)
C141 0.091(6) 0.074(5) 0.057(4) -0.024(4) -0.011(4) 0.037(4)
C142 0.079(5) 0.052(5) 0.053(3) -0.025(4) -0.016(4) 0.025(4)
C143 0.057(5) 0.021(4) 0.119(6) 0.016(4) -0.008(4) -0.001(3)
C144 0.054(4) 0.028(4) 0.138(5) 0.012(4) 0.003(4) -0.012(3)
C145 0.055(5) 0.058(5) 0.131(5) 0.008(5) 0.012(4) -0.020(4)
C146 0.076(6) 0.059(5) 0.150(6) 0.002(5) 0.029(5) -0.021(4)
C147 0.079(6) 0.053(5) 0.174(7) 0.006(6) 0.042(6) -0.016(4)
C148 0.076(6) 0.059(5) 0.182(8) 0.006(6) 0.026(5) 0.004(4)
C149 0.064(5) 0.051(5) 0.159(6) 0.013(5) 0.010(5) 0.006(4)
C150 0.052(4) 0.040(4) 0.047(5) 0.000(4) 0.012(3) 0.011(3)
C151 0.069(4) 0.045(4) 0.057(4) 0.014(3) 0.028(3) 0.011(3)
C152 0.071(5) 0.061(4) 0.071(5) 0.006(3) 0.035(4) 0.020(3)
C153 0.075(5) 0.070(5) 0.085(6) 0.012(4) 0.043(4) 0.022(4)
C154 0.080(5) 0.075(5) 0.096(6) 0.027(5) 0.044(5) 0.014(4)
C155 0.077(5) 0.066(5) 0.093(6) 0.028(4) 0.036(5) 0.003(4)
C156 0.072(5) 0.057(4) 0.084(6) 0.018(4) 0.031(4) 0.001(3)
O1W 0.069(5) 0.059(4) 0.053(4) 0.014(3) 0.006(3) -0.004(4)
O2W 0.100(6) 0.086(5) 0.084(5) -0.003(4) 0.011(5) 0.037(5)
O3W 0.184(8) 0.125(7) 0.085(6) 0.015(5) 0.007(6) 0.006(7)
O4W 0.130(7) 0.070(5) 0.099(6) 0.019(5) -0.016(5) 0.003(5)
O5W 0.154(8) 0.092(6) 0.120(7) 0.006(5) 0.026(6) -0.038(6)

loop_
_atom_type_symbol
_atom_type_description
_atom_type_scat_dispersion_real
_atom_type_scat_dispersion_imag
_atom_type_scat_source
C C 0.0033 0.0016 'International Tables Vol C Tables 4.2.6.8 and 6.1.1.4'
H H 0.0000 0.0000 'International Tables Vol C Tables 4.2.6.8 and 6.1.1.4'
N N 0.0061 0.0033 'International Tables Vol C Tables 4.2.6.8 and 6.1.1.4'
O O 0.0106 0.0060 'International Tables Vol C Tables 4.2.6.8 and 6.1.1.4'
Ni Ni 0.3393 1.1124 'International Tables Vol C Tables 4.2.6.8 and 6.1.1.4'

loop_
_geom_angle_atom_site_label_1
_geom_angle_atom_site_label_2
_geom_angle_atom_site_label_3
_geom_angle
_geom_angle_site_symmetry_1
_geom_angle_site_symmetry_3
_geom_angle_publ_flag
N1 Ni1 O1 176.3(2) . . ?
N1 Ni1 O6 91.3(2) . . ?
O1 Ni1 O6 92.28(19) . . ?
N1 Ni1 O4 86.6(2) . . ?
O1 Ni1 O4 89.84(19) . . ?
O6 Ni1 O4 177.1(2) . . ?
N1 Ni1 N2 76.1(2) . . ?
O1 Ni1 N2 104.9(2) . . ?
O6 Ni1 N2 89.7(2) . . ?
O4 Ni1 N2 87.8(2) . . ?
N1 Ni1 N3 76.3(2) . . ?
O1 Ni1 N3 102.9(2) . . ?
O6 Ni1 N3 87.7(2) . . ?
O4 Ni1 N3 93.9(2) . . ?
N2 Ni1 N3 152.2(2) . . ?
N4 Ni2 O1 178.1(3) . . ?
N4 Ni2 N6 83.4(3) . . ?
O1 Ni2 N6 96.7(2) . . ?
N4 Ni2 N5 83.4(3) . . ?
O1 Ni2 N5 96.5(2) . . ?
N6 Ni2 N5 166.7(3) . . ?
O7 Ni3 O8 87.6(2) . . ?
O7 Ni3 O1 94.58(19) . . ?
O8 Ni3 O1 93.17(19) . . ?
O7 Ni3 O12 92.5(2) . . ?
O8 Ni3 O12 88.1(2) . . ?
O1 Ni3 O12 172.8(2) . . ?
O7 Ni3 O10 90.88(19) . . ?
O8 Ni3 O10 178.4(2) . . ?
O1 Ni3 O10 86.33(19) . . ?
O12 Ni3 O10 92.56(19) . . ?
O7 Ni3 O5 177.3(2) . . ?
O8 Ni3 O5 94.5(2) . . ?
O1 Ni3 O5 86.93(19) . . ?
O12 Ni3 O5 85.9(2) . . ?
O10 Ni3 O5 87.0(2) . . ?
N7 Ni4 O13 177.3(2) . . ?
N7 Ni4 O18 90.7(2) . . ?
O13 Ni4 O18 91.8(2) . . ?
N7 Ni4 O17 87.6(2) . . ?
O13 Ni4 O17 89.80(19) . . ?
O18 Ni4 O17 177.2(2) . . ?
N7 Ni4 N8 76.3(2) . . ?
O13 Ni4 N8 102.9(2) . . ?
O18 Ni4 N8 92.0(2) . . ?
O17 Ni4 N8 89.7(2) . . ?
N7 Ni4 N9 76.2(2) . . ?
O13 Ni4 N9 104.7(2) . . ?
O18 Ni4 N9 86.1(2) . . ?
O17 Ni4 N9 91.3(2) . . ?
N8 Ni4 N9 152.3(2) . . ?
N10 Ni5 O13 177.0(3) . . ?
N10 Ni5 N11 84.2(3) . . ?
O13 Ni5 N11 95.7(3) . . ?
N10 Ni5 N12 83.9(3) . . ?
O13 Ni5 N12 96.1(2) . . ?
N11 Ni5 N12 168.2(3) . . ?
O19 Ni6 O20 88.6(2) . . ?
O19 Ni6 O13 93.28(19) . . ?
O20 Ni6 O13 92.22(19) . . ?
O19 Ni6 O24 89.9(2) . . ?
O20 Ni6 O24 87.1(2) . . ?
O13 Ni6 O24 176.7(2) . . ?
O19 Ni6 O22 92.7(2) . . ?
O20 Ni6 O22 177.9(2) . . ?
O13 Ni6 O22 89.3(2) . . ?
O24 Ni6 O22 91.3(2) . . ?
O19 Ni6 O16 178.7(2) . . ?
O20 Ni6 O16 92.6(2) . . ?
O13 Ni6 O16 87.01(19) . . ?
O24 Ni6 O16 89.8(2) . . ?
O22 Ni6 O16 86.0(2) . . ?
N13 Ni7 O25 175.4(2) . . ?
N13 Ni7 O30 93.2(2) . . ?
O25 Ni7 O30 91.3(2) . . ?
N13 Ni7 O28 86.0(2) . . ?
O25 Ni7 O28 89.44(19) . . ?
O30 Ni7 O28 178.12(19) . . ?
N13 Ni7 N15 76.1(2) . . ?
O25 Ni7 N15 103.5(2) . . ?
O30 Ni7 N15 88.5(2) . . ?
O28 Ni7 N15 89.6(2) . . ?
N13 Ni7 N14 77.3(2) . . ?
O25 Ni7 N14 103.1(2) . . ?
O30 Ni7 N14 90.7(2) . . ?
O28 Ni7 N14 90.9(2) . . ?
N15 Ni7 N14 153.3(2) . . ?
N16 Ni8 O25 178.6(3) . . ?
N16 Ni8 N17 84.3(3) . . ?
O25 Ni8 N17 96.9(2) . . ?
N16 Ni8 N18 82.4(3) . . ?
O25 Ni8 N18 96.5(2) . . ?
N17 Ni8 N18 166.6(3) . . ?
O31 Ni9 O32 92.6(2) . . ?
O31 Ni9 O25 95.7(2) . . ?
O32 Ni9 O25 94.1(2) . . ?
O31 Ni9 O33 93.9(2) . . ?
O32 Ni9 O33 173.5(2) . . ?
O25 Ni9 O33 85.6(2) . . ?
O31 Ni9 O29 176.8(2) . . ?
O32 Ni9 O29 86.5(2) . . ?
O25 Ni9 O29 87.4(2) . . ?
O33 Ni9 O29 87.0(2) . . ?
O31 Ni9 O35 91.5(2) . . ?
O32 Ni9 O35 88.0(2) . . ?
O25 Ni9 O35 172.5(2) . . ?
O33 Ni9 O35 91.5(2) . . ?
O29 Ni9 O35 85.5(2) . . ?
N19 Ni10 O36 175.6(2) . . ?
N19 Ni10 O41 92.6(2) . . ?
O36 Ni10 O41 91.2(2) . . ?
N19 Ni10 O40 86.3(2) . . ?
O36 Ni10 O40 89.8(2) . . ?
O41 Ni10 O40 177.0(2) . . ?
N19 Ni10 N21 76.5(3) . . ?
O36 Ni10 N21 105.8(2) . . ?
O41 Ni10 N21 89.9(3) . . ?
O40 Ni10 N21 92.6(3) . . ?
N19 Ni10 N20 75.6(3) . . ?
O36 Ni10 N20 102.3(2) . . ?
O41 Ni10 N20 86.6(3) . . ?
O40 Ni10 N20 90.4(2) . . ?
N21 Ni10 N20 151.8(3) . . ?
N22 Ni11 O36 178.8(3) . . ?
N22 Ni11 N24 84.3(3) . . ?
O36 Ni11 N24 96.4(3) . . ?
N22 Ni11 N23 82.7(3) . . ?
O36 Ni11 N23 96.7(3) . . ?
N24 Ni11 N23 166.9(3) . . ?
O42 Ni12 O43 91.1(3) . . ?
O42 Ni12 O39 177.2(3) . . ?
O43 Ni12 O39 89.4(2) . . ?
O42 Ni12 O36 93.6(2) . . ?
O43 Ni12 O36 86.0(2) . . ?
O39 Ni12 O36 89.2(2) . . ?
O42 Ni12 O45 89.2(3) . . ?
O43 Ni12 O45 178.6(3) . . ?
O39 Ni12 O45 90.3(2) . . ?
O36 Ni12 O45 92.6(2) . . ?
O42 Ni12 O47 91.2(3) . . ?
O43 Ni12 O47 88.0(3) . . ?
O39 Ni12 O47 86.1(3) . . ?
O36 Ni12 O47 172.3(3) . . ?
O45 Ni12 O47 93.4(3) . . ?
Ni2 O1 Ni1 113.7(2) . . ?
Ni2 O1 Ni3 105.4(2) . . ?
Ni1 O1 Ni3 123.6(2) . . ?
Ni2 O1 H1A 101(4) . . ?
Ni1 O1 H1A 108(4) . . ?
Ni3 O1 H1A 103(4) . . ?
N2 O2 H2B 109.5 . . ?
N3 O3 H3B 109.5 . . ?
N5 O4 Ni1 114.0(4) . . ?
N6 O5 Ni3 108.7(4) . . ?
C19 O6 Ni1 127.2(4) . . ?
C19 O7 Ni3 126.3(4) . . ?
C26 O8 Ni3 126.7(5) . . ?
C33 O10 Ni3 120.1(4) . . ?
Ni5 O13 Ni4 113.5(2) . . ?
Ni5 O13 Ni6 106.6(2) . . ?
Ni4 O13 Ni6 123.8(2) . . ?
Ni5 O13 H13K 109(6) . . ?
Ni4 O13 H13K 107(6) . . ?
Ni6 O13 H13K 94(6) . . ?
N8 O14 H14I 109.5 . . ?
N9 O15 H15F 109.5 . . ?
N11 O16 Ni6 106.5(4) . . ?
N12 O17 Ni4 113.3(4) . . ?
C58 O18 Ni4 128.3(3) . . ?
C58 O19 Ni6 124.4(3) . . ?
C65 O20 Ni6 129.0(3) . . ?
C72 O22 Ni6 120.8(4) . . ?
Ni8 O25 Ni7 115.1(3) . . ?
Ni8 O25 Ni9 108.1(2) . . ?
Ni7 O25 Ni9 123.9(3) . . ?
Ni8 O25 H25B 117(5) . . ?
Ni7 O25 H25B 100(5) . . ?
Ni9 O25 H25B 90(5) . . ?
N14 O26 H26A 109.5 . . ?
N15 O27 H27A 109.5 . . ?
N17 O28 Ni7 113.7(4) . . ?
N18 O29 Ni9 109.6(4) . . ?
C97 O30 Ni7 130.8(3) . . ?
C97 O31 Ni9 126.8(3) . . ?
C104 O32 Ni9 125.2(3) . . ?
C111 O33 Ni9 120.5(3) . . ?
Ni11 O36 Ni10 114.3(3) . . ?
Ni11 O36 Ni12 106.5(3) . . ?
Ni10 O36 Ni12 123.3(3) . . ?
Ni11 O36 H36B 115(5) . . ?
Ni10 O36 H36B 85(5) . . ?
Ni12 O36 H36B 112(5) . . ?
N20 O37 H37B 109.5 . . ?
N21 O38 H38B 109.5 . . ?
N23 O39 Ni12 109.2(4) . . ?
N24 O40 Ni10 113.9(5) . . ?
C136 O41 Ni10 129.3(4) . . ?
C136 O42 Ni12 122.2(4) . . ?
C143 O43 Ni12 121.9(5) . . ?
C150 O45 Ni12 126.0(4) . . ?
C1 N1 C5 122.1(6) . . ?
C1 N1 Ni1 119.5(4) . . ?
C5 N1 Ni1 118.3(5) . . ?
C6 N2 O2 113.4(6) . . ?
C6 N2 Ni1 116.4(4) . . ?
O2 N2 Ni1 130.1(4) . . ?
C8 N3 O3 114.3(5) . . ?
C8 N3 Ni1 115.0(5) . . ?
O3 N3 Ni1 130.7(4) . . ?
C10 N4 C14 124.2(7) . . ?
C10 N4 Ni2 118.3(5) . . ?
C14 N4 Ni2 117.4(5) . . ?
O4 N5 C15 121.2(6) . . ?
O4 N5 Ni2 122.7(4) . . ?
C15 N5 Ni2 116.1(5) . . ?
C17 N6 O5 120.3(6) . . ?
C17 N6 Ni2 117.4(5) . . ?
O5 N6 Ni2 121.9(4) . . ?
C40 N7 C44 119.6(6) . . ?
C40 N7 Ni4 120.0(5) . . ?
C44 N7 Ni4 120.2(5) . . ?
C45 N8 O14 113.6(6) . . ?
C45 N8 Ni4 115.9(4) . . ?
O14 N8 Ni4 130.5(4) . . ?
C47 N9 O15 113.9(6) . . ?
C47 N9 Ni4 115.7(5) . . ?
O15 N9 Ni4 130.3(4) . . ?
C49 N10 C53 125.8(6) . . ?
C49 N10 Ni5 116.8(5) . . ?
C53 N10 Ni5 117.4(4) . . ?
O16 N11 C54 120.8(5) . . ?
O16 N11 Ni5 124.2(5) . . ?
C54 N11 Ni5 115.0(4) . . ?
O17 N12 C56 123.2(5) . . ?
O17 N12 Ni5 123.4(4) . . ?
C56 N12 Ni5 113.4(3) . . ?
C83 N13 C79 119.0(4) . . ?
C83 N13 Ni7 121.1(4) . . ?
C79 N13 Ni7 119.8(4) . . ?
C84 N14 O26 114.9(5) . . ?
C84 N14 Ni7 114.2(3) . . ?
O26 N14 Ni7 130.6(4) . . ?
C86 N15 O27 112.7(5) . . ?
C86 N15 Ni7 115.9(3) . . ?
O27 N15 Ni7 131.3(4) . . ?
C92 N16 C88 123.9(4) . . ?
C92 N16 Ni8 118.8(4) . . ?
C88 N16 Ni8 117.2(4) . . ?
C93 N17 O28 121.1(5) . . ?
C93 N17 Ni8 116.0(4) . . ?
O28 N17 Ni8 122.8(5) . . ?
C95 N18 O29 122.5(5) . . ?
C95 N18 Ni8 115.7(4) . . ?
O29 N18 Ni8 121.7(5) . . ?
C122 N19 C118 122.0(5) . . ?
C122 N19 Ni10 119.0(4) . . ?
C118 N19 Ni10 118.8(4) . . ?
C123 N20 O37 111.5(6) . . ?
C123 N20 Ni10 117.1(4) . . ?
O37 N20 Ni10 131.2(5) . . ?
C125 N21 O38 114.2(5) . . ?
C125 N21 Ni10 114.7(4) . . ?
O38 N21 Ni10 130.3(5) . . ?
C127 N22 C131 126.7(5) . . ?
C127 N22 Ni11 117.7(4) . . ?
C131 N22 Ni11 115.6(4) . . ?
C132 N23 O39 121.6(6) . . ?
C132 N23 Ni11 115.6(5) . . ?
O39 N23 Ni11 122.7(5) . . ?
C134 N24 O40 121.6(6) . . ?
C134 N24 Ni11 114.6(4) . . ?
O40 N24 Ni11 123.7(5) . . ?
N1 C1 C2 120.2(6) . . ?
N1 C1 C6 114.0(6) . . ?
C2 C1 C6 125.7(7) . . ?
C1 C2 C3 118.4(7) . . ?
C1 C2 H2A 120.8 . . ?
C3 C2 H2A 120.8 . . ?
C4 C3 C2 120.4(7) . . ?
C4 C3 H3A 119.8 . . ?
C2 C3 H3A 119.8 . . ?
C3 C4 C5 120.1(7) . . ?
C3 C4 H4A 120.0 . . ?
C5 C4 H4A 120.0 . . ?
N1 C5 C4 118.8(7) . . ?
N1 C5 C8 114.4(6) . . ?
C4 C5 C8 126.8(7) . . ?
N2 C6 C7 126.6(7) . . ?
N2 C6 C1 113.9(6) . . ?
C7 C6 C1 119.6(6) . . ?
C6 C7 H7A 109.5 . . ?
C6 C7 H7B 109.5 . . ?
H7A C7 H7B 109.5 . . ?
C6 C7 H7C 109.5 . . ?
H7A C7 H7C 109.5 . . ?
H7B C7 H7C 109.5 . . ?
N3 C8 C5 115.8(6) . . ?
N3 C8 C9 123.8(7) . . ?
C5 C8 C9 120.4(7) . . ?
C8 C9 H9A 109.5 . . ?
C8 C9 H9B 109.5 . . ?
H9A C9 H9B 109.5 . . ?
C8 C9 H9C 109.5 . . ?
H9A C9 H9C 109.5 . . ?
H9B C9 H9C 109.5 . . ?
N4 C10 C11 118.5(7) . . ?
N4 C10 C15 111.4(6) . . ?
C11 C10 C15 130.2(7) . . ?
C10 C11 C12 120.1(8) . . ?
C10 C11 H11A 119.9 . . ?
C12 C11 H11A 119.9 . . ?
C13 C12 C11 119.6(8) . . ?
C13 C12 H12A 120.2 . . ?
C11 C12 H12A 120.2 . . ?
C12 C13 C14 118.5(7) . . ?
C12 C13 H13A 120.8 . . ?
C14 C13 H13A 120.8 . . ?
N4 C14 C13 119.0(8) . . ?
N4 C14 C17 111.4(6) . . ?
C13 C14 C17 129.6(7) . . ?
N5 C15 C10 110.8(6) . . ?
N5 C15 C16 123.7(7) . . ?
C10 C15 C16 125.5(7) . . ?
C15 C16 H16A 109.5 . . ?
C15 C16 H16B 109.5 . . ?
H16A C16 H16B 109.5 . . ?
C15 C16 H16C 109.5 . . ?
H16A C16 H16C 109.5 . . ?
H16B C16 H16C 109.5 . . ?
N6 C17 C14 110.4(7) . . ?
N6 C17 C18 125.5(8) . . ?
C14 C17 C18 124.1(7) . . ?
C17 C18 H18A 109.5 . . ?
C17 C18 H18B 109.5 . . ?
H18A C18 H18B 109.5 . . ?
C17 C18 H18C 109.5 . . ?
H18A C18 H18C 109.5 . . ?
H18B C18 H18C 109.5 . . ?
O7 C19 O6 127.6(6) . . ?
O7 C19 C20 116.1(6) . . ?
O6 C19 C20 116.3(6) . . ?
C21 C20 C25 119.0(7) . . ?
C21 C20 C19 121.6(7) . . ?
C25 C20 C19 119.3(7) . . ?
C20 C21 C22 122.7(8) . . ?
C20 C21 H21A 118.6 . . ?
C22 C21 H21A 118.6 . . ?
C21 C22 C23 118.5(8) . . ?
C21 C22 H22A 120.8 . . ?
C23 C22 H22A 120.8 . . ?
C22 C23 C24 118.5(8) . . ?
C22 C23 H23A 120.8 . . ?
C24 C23 H23A 120.8 . . ?
C25 C24 C23 121.5(9) . . ?
C25 C24 H24A 119.2 . . ?
C23 C24 H24A 119.2 . . ?
C24 C25 C20 119.6(8) . . ?
C24 C25 H25A 120.2 . . ?
C20 C25 H25A 120.2 . . ?
O8 C26 O9 123.9(6) . . ?
O8 C26 C27 117.4(7) . . ?
O9 C26 C27 118.7(6) . . ?
C32 C27 C28 119.8(7) . . ?
C32 C27 C26 118.2(7) . . ?
C28 C27 C26 121.6(7) . . ?
C29 C28 C27 119.9(9) . . ?
C29 C28 H28A 120.0 . . ?
C27 C28 H28A 120.0 . . ?
C30 C29 C28 121.0(9) . . ?
C30 C29 H29A 119.5 . . ?
C28 C29 H29A 119.5 . . ?
C29 C30 C31 119.6(8) . . ?
C29 C30 H30A 120.2 . . ?
C31 C30 H30A 120.2 . . ?
C32 C31 C30 118.9(8) . . ?
C32 C31 H31A 120.6 . . ?
C30 C31 H31A 120.6 . . ?
C27 C32 C31 120.5(8) . . ?
C27 C32 H32A 119.7 . . ?
C31 C32 H32A 119.7 . . ?
O11 C33 O10 125.7(7) . . ?
O11 C33 C34 116.4(6) . . ?
O10 C33 C34 117.9(7) . . ?
C35 C34 C39 118.5(7) . . ?
C35 C34 C33 119.9(7) . . ?
C39 C34 C33 121.6(6) . . ?
C34 C35 C36 120.2(9) . . ?
C34 C35 H35A 119.9 . . ?
C36 C35 H35A 119.9 . . ?
C37 C36 C35 118.7(9) . . ?
C37 C36 H36A 120.7 . . ?
C35 C36 H36A 120.7 . . ?
C38 C37 C36 120.9(8) . . ?
C38 C37 H37A 119.5 . . ?
C36 C37 H37A 119.5 . . ?
C39 C38 C37 121.2(9) . . ?
C39 C38 H38A 119.4 . . ?
C37 C38 H38A 119.4 . . ?
C38 C39 C34 120.1(8) . . ?
C38 C39 H39A 119.9 . . ?
C34 C39 H39A 119.9 . . ?
N7 C40 C41 121.8(7) . . ?
N7 C40 C45 112.8(6) . . ?
C41 C40 C45 125.4(7) . . ?
C40 C41 C42 118.6(8) . . ?
C40 C41 H41A 120.7 . . ?
C42 C41 H41A 120.7 . . ?
C43 C42 C41 120.0(8) . . ?
C43 C42 H42A 120.0 . . ?
C41 C42 H42A 120.0 . . ?
C42 C43 C44 118.4(8) . . ?
C42 C43 H43A 120.8 . . ?
C44 C43 H43A 120.8 . . ?
N7 C44 C43 121.6(7) . . ?
N7 C44 C47 113.6(6) . . ?
C43 C44 C47 124.7(7) . . ?
N8 C45 C40 114.8(6) . . ?
N8 C45 C46 126.2(7) . . ?
C40 C45 C46 119.1(7) . . ?
C45 C46 H46A 109.5 . . ?
C45 C46 H46B 109.5 . . ?
H46A C46 H46B 109.5 . . ?
C45 C46 H46C 109.5 . . ?
H46A C46 H46C 109.5 . . ?
H46B C46 H46C 109.5 . . ?
N9 C47 C48 124.3(7) . . ?
N9 C47 C44 114.2(6) . . ?
C48 C47 C44 121.5(7) . . ?
C47 C48 H48A 109.5 . . ?
C47 C48 H48B 109.5 . . ?
H48A C48 H48B 109.5 . . ?
C47 C48 H48C 109.5 . . ?
H48A C48 H48C 109.5 . . ?
H48B C48 H48C 109.5 . . ?
N10 C49 C50 117.6(8) . . ?
N10 C49 C54 113.0(6) . . ?
C50 C49 C54 129.3(8) . . ?
C49 C50 C51 118.7(8) . . ?
C49 C50 H50A 120.7 . . ?
C51 C50 H50A 120.7 . . ?
C50 C51 C52 121.2(8) . . ?
C50 C51 H51A 119.4 . . ?
C52 C51 H51A 119.4 . . ?
C53 C52 C51 117.0(8) . . ?
C53 C52 H52A 121.5 . . ?
C51 C52 H52A 121.5 . . ?
N10 C53 C52 119.7(7) . . ?
N10 C53 C56 111.9(6) . . ?
C52 C53 C56 128.4(8) . . ?
N11 C54 C49 111.0(6) . . ?
N11 C54 C55 124.2(7) . . ?
C49 C54 C55 124.7(7) . . ?
C54 C55 H55A 109.5 . . ?
C54 C55 H55B 109.5 . . ?
H55A C55 H55B 109.5 . . ?
C54 C55 H55C 109.5 . . ?
H55A C55 H55C 109.5 . . ?
H55B C55 H55C 109.5 . . ?
N12 C56 C53 113.4(6) . . ?
N12 C56 C57 122.8(6) . . ?
C53 C56 C57 123.8(7) . . ?
C56 C57 H57A 109.5 . . ?
C56 C57 H57B 109.5 . . ?
H57A C57 H57B 109.5 . . ?
C56 C57 H57C 109.5 . . ?
H57A C57 H57C 109.5 . . ?
H57B C57 H57C 109.5 . . ?
O18 C58 O19 126.7(6) . . ?
O18 C58 C59 117.5(6) . . ?
O19 C58 C59 115.8(6) . . ?
C64 C59 C60 120.9(7) . . ?
C64 C59 C58 119.4(7) . . ?
C60 C59 C58 119.5(7) . . ?
C59 C60 C61 117.8(9) . . ?
C59 C60 H60A 121.1 . . ?
C61 C60 H60A 121.1 . . ?
C62 C61 C60 121.0(9) . . ?
C62 C61 H61A 119.5 . . ?
C60 C61 H61A 119.5 . . ?
C61 C62 C63 119.8(8) . . ?
C61 C62 H62A 120.1 . . ?
C63 C62 H62A 120.1 . . ?
C64 C63 C62 118.8(9) . . ?
C64 C63 H63A 120.6 . . ?
C62 C63 H63A 120.6 . . ?
C63 C64 C59 121.7(8) . . ?
C63 C64 H64A 119.2 . . ?
C59 C64 H64A 119.2 . . ?
O21 C65 O20 125.3(6) . . ?
O21 C65 C66 119.6(6) . . ?
O20 C65 C66 115.0(6) . . ?
C71 C66 C67 118.1(8) . . ?
C71 C66 C65 122.1(7) . . ?
C67 C66 C65 119.8(7) . . ?
C68 C67 C66 118.0(8) . . ?
C68 C67 H67A 121.0 . . ?
C66 C67 H67A 121.0 . . ?
C69 C68 C67 123.8(8) . . ?
C69 C68 H68A 118.1 . . ?
C67 C68 H68A 118.1 . . ?
C70 C69 C68 117.9(9) . . ?
C70 C69 H69A 121.0 . . ?
C68 C69 H69A 121.1 . . ?
C69 C70 C71 120.6(10) . . ?
C69 C70 H70A 119.7 . . ?
C71 C70 H70A 119.7 . . ?
C66 C71 C70 121.6(9) . . ?
C66 C71 H71A 119.2 . . ?
C70 C71 H71A 119.2 . . ?
O23 C72 O22 122.5(6) . . ?
O23 C72 C73 118.7(6) . . ?
O22 C72 C73 118.7(7) . . ?
C78 C73 C74 119.1(8) . . ?
C78 C73 C72 123.3(7) . . ?
C74 C73 C72 117.6(9) . . ?
C75 C74 C73 119.8(10) . . ?
C75 C74 H74A 120.1 . . ?
C73 C74 H74A 120.1 . . ?
C76 C75 C74 120.8(10) . . ?
C76 C75 H75A 119.6 . . ?
C74 C75 H75A 119.6 . . ?
C77 C76 C75 118.1(10) . . ?
C77 C76 H76A 120.9 . . ?
C75 C76 H76A 120.9 . . ?
C76 C77 C78 122.6(12) . . ?
C76 C77 H77A 118.7 . . ?
C78 C77 H77A 118.7 . . ?
C73 C78 C77 119.6(9) . . ?
C73 C78 H78A 120.2 . . ?
C77 C78 H78A 120.2 . . ?
N13 C79 C80 122.4(6) . . ?
N13 C79 C84 113.3(6) . . ?
C80 C79 C84 124.3(7) . . ?
C79 C80 C81 119.4(7) . . ?
C79 C80 H80A 120.3 . . ?
C81 C80 H80A 120.3 . . ?
C82 C81 C80 117.9(7) . . ?
C82 C81 H81A 121.1 . . ?
C80 C81 H81A 121.1 . . ?
C83 C82 C81 119.1(7) . . ?
C83 C82 H82A 120.5 . . ?
C81 C82 H82A 120.5 . . ?
N13 C83 C82 122.1(6) . . ?
N13 C83 C86 113.0(5) . . ?
C82 C83 C86 124.9(6) . . ?
N14 C84 C79 115.2(6) . . ?
N14 C84 C85 125.3(6) . . ?
C79 C84 C85 119.5(6) . . ?
C84 C85 H85A 109.5 . . ?
C84 C85 H85B 109.5 . . ?
H85A C85 H85B 109.5 . . ?
C84 C85 H85C 109.5 . . ?
H85A C85 H85C 109.5 . . ?
H85B C85 H85C 109.5 . . ?
N15 C86 C83 113.7(5) . . ?
N15 C86 C87 124.9(6) . . ?
C83 C86 C87 121.3(6) . . ?
C86 C87 H87A 109.5 . . ?
C86 C87 H87B 109.5 . . ?
H87A C87 H87B 109.5 . . ?
C86 C87 H87C 109.5 . . ?
H87A C87 H87C 109.5 . . ?
H87B C87 H87C 109.5 . . ?
N16 C88 C89 119.6(6) . . ?
N16 C88 C93 110.4(5) . . ?
C89 C88 C93 129.9(7) . . ?
C88 C89 C90 116.7(7) . . ?
C88 C89 H89A 121.6 . . ?
C90 C89 H89A 121.6 . . ?
C91 C90 C89 124.0(8) . . ?
C91 C90 H90A 118.0 . . ?
C89 C90 H90A 118.0 . . ?
C90 C91 C92 116.4(7) . . ?
C90 C91 H91A 121.8 . . ?
C92 C91 H91A 121.8 . . ?
N16 C92 C91 119.2(7) . . ?
N16 C92 C95 111.8(5) . . ?
C91 C92 C95 128.9(7) . . ?
N17 C93 C94 125.0(6) . . ?
N17 C93 C88 111.8(6) . . ?
C94 C93 C88 123.2(6) . . ?
C93 C94 H94A 109.5 . . ?
C93 C94 H94B 109.5 . . ?
H94A C94 H94B 109.5 . . ?
C93 C94 H94C 109.5 . . ?
H94A C94 H94C 109.5 . . ?
H94B C94 H94C 109.5 . . ?
N18 C95 C92 111.2(6) . . ?
N18 C95 C96 122.4(6) . . ?
C92 C95 C96 126.4(7) . . ?
C95 C96 H96A 109.5 . . ?
C95 C96 H96B 109.5 . . ?
H96A C96 H96B 109.5 . . ?
C95 C96 H96C 109.5 . . ?
H96A C96 H96C 109.5 . . ?
H96B C96 H96C 109.5 . . ?
O30 C97 O31 125.0(5) . . ?
O30 C97 C98 118.6(5) . . ?
O31 C97 C98 116.4(6) . . ?
C103 C98 C99 119.0(6) . . ?
C103 C98 C97 121.4(6) . . ?
C99 C98 C97 119.5(6) . . ?
C100 C99 C98 119.9(7) . . ?
C100 C99 H99A 120.0 . . ?
C98 C99 H99A 120.0 . . ?
C99 C100 C101 120.3(7) . . ?
C99 C100 H10A 119.9 . . ?
C101 C100 H10A 119.9 . . ?
C102 C101 C100 118.8(7) . . ?
C102 C101 H10B 120.6 . . ?
C100 C101 H10B 120.6 . . ?
C103 C102 C101 121.4(7) . . ?
C103 C102 H10C 119.3 . . ?
C101 C102 H10C 119.3 . . ?
C98 C103 C102 120.5(7) . . ?
C98 C103 H10D 119.7 . . ?
C102 C103 H10D 119.7 . . ?
O50 C104 O32 127.4(6) . . ?
O50 C104 C105 116.1(6) . . ?
O32 C104 C105 116.3(6) . . ?
C110 C105 C106 120.1(7) . . ?
C110 C105 C104 120.3(7) . . ?
C106 C105 C104 119.6(7) . . ?
C105 C106 C107 120.4(8) . . ?
C105 C106 H10E 119.8 . . ?
C107 C106 H10E 119.8 . . ?
C108 C107 C106 120.1(9) . . ?
C108 C107 H10F 119.9 . . ?
C106 C107 H10F 119.9 . . ?
C107 C108 C109 119.7(8) . . ?
C107 C108 H10G 120.1 . . ?
C109 C108 H10G 120.1 . . ?
C110 C109 C108 118.4(8) . . ?
C110 C109 H10H 120.8 . . ?
C108 C109 H10H 120.8 . . ?
C105 C110 C109 121.0(8) . . ?
C105 C110 H11B 119.5 . . ?
C109 C110 H11B 119.5 . . ?
O34 C111 O33 124.8(6) . . ?
O34 C111 C112 118.1(6) . . ?
O33 C111 C112 117.0(6) . . ?
C117 C112 C113 119.5(7) . . ?
C117 C112 C111 122.1(7) . . ?
C113 C112 C111 118.4(8) . . ?
C114 C113 C112 121.3(9) . . ?
C114 C113 H11C 119.4 . . ?
C112 C113 H11C 119.4 . . ?
C113 C114 C115 119.1(8) . . ?
C113 C114 H11D 120.4 . . ?
C115 C114 H11D 120.4 . . ?
C114 C115 C116 120.1(8) . . ?
C114 C115 H11E 120.0 . . ?
C116 C115 H11E 120.0 . . ?
C117 C116 C115 119.8(10) . . ?
C117 C116 H11F 120.1 . . ?
C115 C116 H11F 120.1 . . ?
C112 C117 C116 119.9(8) . . ?
C112 C117 H11G 120.0 . . ?
C116 C117 H11G 120.0 . . ?
N19 C118 C119 120.5(7) . . ?
N19 C118 C123 116.3(7) . . ?
C119 C118 C123 123.2(8) . . ?
C120 C119 C118 116.6(9) . . ?
C120 C119 H11H 121.7 . . ?
C118 C119 H11H 121.7 . . ?
C121 C120 C119 122.0(10) . . ?
C121 C120 H12B 119.0 . . ?
C119 C120 H12B 119.0 . . ?
C120 C121 C122 118.7(10) . . ?
C120 C121 H12C 120.7 . . ?
C122 C121 H12C 120.7 . . ?
N19 C122 C121 120.1(8) . . ?
N19 C122 C125 114.0(7) . . ?
C121 C122 C125 125.9(8) . . ?
N20 C123 C124 126.9(8) . . ?
N20 C123 C118 111.6(6) . . ?
C124 C123 C118 121.3(8) . . ?
C123 C124 H12F 109.5 . . ?
C123 C124 H12G 109.5 . . ?
H12F C124 H12G 109.5 . . ?
C123 C124 H12H 109.5 . . ?
H12F C124 H12H 109.5 . . ?
H12G C124 H12H 109.5 . . ?
N21 C125 C122 114.9(7) . . ?
N21 C125 C126 125.5(7) . . ?
C122 C125 C126 119.6(8) . . ?
C125 C126 H12I 109.5 . . ?
C125 C126 H12J 109.5 . . ?
H12I C126 H12J 109.5 . . ?
C125 C126 H12K 109.5 . . ?
H12I C126 H12K 109.5 . . ?
H12J C126 H12K 109.5 . . ?
N22 C127 C128 118.3(7) . . ?
N22 C127 C132 112.0(7) . . ?
C128 C127 C132 129.7(8) . . ?
C129 C128 C127 116.7(8) . . ?
C129 C128 H12D 121.6 . . ?
C127 C128 H12D 121.6 . . ?
C130 C129 C128 123.1(9) . . ?
C130 C129 H12E 118.4 . . ?
C128 C129 H12E 118.4 . . ?
C129 C130 C131 117.4(10) . . ?
C129 C130 H13B 121.3 . . ?
C131 C130 H13B 121.3 . . ?
N22 C131 C130 117.7(8) . . ?
N22 C131 C134 112.6(6) . . ?
C130 C131 C134 129.7(9) . . ?
N23 C132 C127 111.9(8) . . ?
N23 C132 C133 123.6(9) . . ?
C127 C132 C133 124.1(8) . . ?
C132 C133 H13E 109.5 . . ?
C132 C133 H13F 109.5 . . ?
H13E C133 H13F 109.5 . . ?
C132 C133 H13G 109.5 . . ?
H13E C133 H13G 109.5 . . ?
H13F C133 H13G 109.5 . . ?
N24 C134 C131 112.9(7) . . ?
N24 C134 C135 125.2(7) . . ?
C131 C134 C135 121.9(7) . . ?
C134 C135 H13H 109.5 . . ?
C134 C135 H13I 109.5 . . ?
H13H C135 H13I 109.5 . . ?
C134 C135 H13J 109.5 . . ?
H13H C135 H13J 109.5 . . ?
H13I C135 H13J 109.5 . . ?
O41 C136 O42 125.8(7) . . ?
O41 C136 C137 116.5(8) . . ?
O42 C136 C137 117.7(7) . . ?
C142 C137 C138 121.0(9) . . ?
C142 C137 C136 119.5(8) . . ?
C138 C137 C136 119.4(9) . . ?
C139 C138 C137 121.9(10) . . ?
C139 C138 H13C 119.1 . . ?
C137 C138 H13C 119.1 . . ?
C138 C139 C140 118.6(10) . . ?
C138 C139 H13D 120.7 . . ?
C140 C139 H13D 120.7 . . ?
C141 C140 C139 118.1(10) . . ?
C141 C140 H14A 120.9 . . ?
C139 C140 H14A 120.9 . . ?
C140 C141 C142 120.7(10) . . ?
C140 C141 H14B 119.7 . . ?
C142 C141 H14B 119.7 . . ?
C137 C142 C141 119.1(10) . . ?
C137 C142 H14C 120.4 . . ?
C141 C142 H14C 120.4 . . ?
O44 C143 O43 122.0(9) . . ?
O44 C143 C144 116.6(9) . . ?
O43 C143 C144 121.3(10) . . ?
C149 C144 C145 121.3(14) . . ?
C149 C144 C143 121.5(14) . . ?
C145 C144 C143 116.8(10) . . ?
C146 C145 C144 119.6(13) . . ?
C146 C145 H14D 120.2 . . ?
C144 C145 H14D 120.2 . . ?
C145 C146 C147 120.0(17) . . ?
C145 C146 H14E 120.0 . . ?
C147 C146 H14E 120.0 . . ?
C148 C147 C146 116.6(15) . . ?
C148 C147 H14F 121.7 . . ?
C146 C147 H14F 121.7 . . ?
C147 C148 C149 122.8(15) . . ?
C147 C148 H14G 118.6 . . ?
C149 C148 H14G 118.6 . . ?
C144 C149 C148 118.7(16) . . ?
C144 C149 H14H 120.6 . . ?
C148 C149 H14H 120.6 . . ?
O46 C150 O45 126.5(7) . . ?
O46 C150 C151 118.2(8) . . ?
O45 C150 C151 115.2(7) . . ?
C152 C151 C156 119.7(10) . . ?
C152 C151 C150 122.7(10) . . ?
C156 C151 C150 117.6(9) . . ?
C151 C152 C153 122.9(12) . . ?
C151 C152 H15A 118.5 . . ?
C153 C152 H15A 118.5 . . ?
C154 C153 C152 118.9(12) . . ?
C154 C153 H15B 120.5 . . ?
C152 C153 H15B 120.5 . . ?
C155 C154 C153 119.6(11) . . ?
C155 C154 H15C 120.2 . . ?
C153 C154 H15C 120.2 . . ?
C154 C155 C156 122.8(12) . . ?
C154 C155 H15D 118.6 . . ?
C156 C155 H15D 118.6 . . ?
C155 C156 C151 115.7(11) . . ?
C155 C156 H15E 122.1 . . ?
C151 C156 H15E 122.1 . . ?

loop_
_geom_bond_atom_site_label_1
_geom_bond_atom_site_label_2
_geom_bond_distance
_geom_bond_site_symmetry_2
_geom_bond_publ_flag
Ni1 N1 1.993(5) . ?
Ni1 O1 2.000(5) . ?
Ni1 O6 2.042(5) . ?
Ni1 O4 2.091(5) . ?
Ni1 N2 2.141(6) . ?
Ni1 N3 2.184(5) . ?
Ni2 N4 1.779(6) . ?
Ni2 O1 1.859(5) . ?
Ni2 N6 1.862(6) . ?
Ni2 N5 1.868(6) . ?
Ni3 O7 2.037(5) . ?
Ni3 O8 2.043(5) . ?
Ni3 O1 2.065(5) . ?
Ni3 O12 2.099(5) . ?
Ni3 O10 2.108(4) . ?
Ni3 O5 2.111(5) . ?
Ni4 N7 1.980(6) . ?
Ni4 O13 2.015(5) . ?
Ni4 O18 2.022(5) . ?
Ni4 O17 2.093(5) . ?
Ni4 N8 2.142(6) . ?
Ni4 N9 2.168(6) . ?
Ni5 N10 1.795(5) . ?
Ni5 O13 1.848(5) . ?
Ni5 N11 1.869(6) . ?
Ni5 N12 1.886(6) . ?
Ni6 O19 2.044(5) . ?
Ni6 O20 2.055(5) . ?
Ni6 O13 2.057(5) . ?
Ni6 O24 2.079(5) . ?
Ni6 O22 2.114(5) . ?
Ni6 O16 2.135(5) . ?
Ni7 N13 1.957(6) . ?
Ni7 O25 1.996(5) . ?
Ni7 O30 2.041(5) . ?
Ni7 O28 2.128(5) . ?
Ni7 N15 2.145(6) . ?
Ni7 N14 2.145(5) . ?
Ni8 N16 1.790(6) . ?
Ni8 O25 1.834(5) . ?
Ni8 N17 1.879(6) . ?
Ni8 N18 1.896(6) . ?
Ni9 O31 2.023(5) . ?
Ni9 O32 2.058(5) . ?
Ni9 O25 2.068(5) . ?
Ni9 O33 2.079(5) . ?
Ni9 O29 2.105(5) . ?
Ni9 O35 2.124(5) . ?
Ni10 N19 1.999(7) . ?
Ni10 O36 2.013(6) . ?
Ni10 O41 2.032(6) . ?
Ni10 O40 2.102(6) . ?
Ni10 N21 2.151(6) . ?
Ni10 N20 2.165(7) . ?
Ni11 N22 1.811(6) . ?
Ni11 O36 1.846(5) . ?
Ni11 N24 1.869(8) . ?
Ni11 N23 1.876(7) . ?
Ni12 O42 2.031(6) . ?
Ni12 O43 2.061(7) . ?
Ni12 O39 2.062(6) . ?
Ni12 O36 2.075(6) . ?
Ni12 O45 2.084(7) . ?
Ni12 O47 2.112(7) . ?
O1 H1A 0.96(8) . ?
O2 N2 1.391(7) . ?
O2 H2B 0.8400 . ?
O3 N3 1.394(7) . ?
O3 H3B 0.8400 . ?
O4 N5 1.320(7) . ?
O5 N6 1.320(8) . ?
O6 C19 1.266(8) . ?
O7 C19 1.264(8) . ?
O8 C26 1.266(9) . ?
O9 C26 1.303(9) . ?
O10 C33 1.263(8) . ?
O11 C33 1.250(9) . ?
O13 H13K 0.80(8) . ?
O14 N8 1.409(7) . ?
O14 H14I 0.8400 . ?
O15 N9 1.404(8) . ?
O15 H15F 0.8400 . ?
O16 N11 1.299(8) . ?
O17 N12 1.303(7) . ?
O18 C58 1.245(8) . ?
O19 C58 1.283(7) . ?
O20 C65 1.274(7) . ?
O21 C65 1.250(7) . ?
O22 C72 1.299(7) . ?
O23 C72 1.258(9) . ?
O25 H25B 0.92(8) . ?
O26 N14 1.382(7) . ?
O26 H26A 0.8400 . ?
O27 N15 1.410(7) . ?
O27 H27A 0.8400 . ?
O28 N17 1.324(8) . ?
O29 N18 1.325(8) . ?
O30 C97 1.257(7) . ?
O31 C97 1.299(7) . ?
O32 C104 1.253(7) . ?
O33 C111 1.275(7) . ?
O34 C111 1.248(8) . ?
O36 H36B 0.90(9) . ?
O37 N20 1.415(8) . ?
O37 H37B 0.8400 . ?
O38 N21 1.395(8) . ?
O38 H38B 0.8400 . ?
O39 N23 1.347(9) . ?
O40 N24 1.328(9) . ?
O41 C136 1.256(9) . ?
O42 C136 1.289(9) . ?
O43 C143 1.296(10) . ?
O44 C143 1.291(12) . ?
O45 C150 1.285(10) . ?
O46 C150 1.240(9) . ?
O50 C104 1.246(7) . ?
N1 C1 1.340(9) . ?
N1 C5 1.369(9) . ?
N2 C6 1.290(9) . ?
N3 C8 1.268(9) . ?
N4 C10 1.336(10) . ?
N4 C14 1.350(10) . ?
N5 C15 1.322(9) . ?
N6 C17 1.295(9) . ?
N7 C40 1.335(9) . ?
N7 C44 1.351(9) . ?
N8 C45 1.269(9) . ?
N9 C47 1.290(9) . ?
N10 C49 1.339(10) . ?
N10 C53 1.339(8) . ?
N11 C54 1.349(8) . ?
N12 C56 1.338(7) . ?
N13 C83 1.342(7) . ?
N13 C79 1.347(7) . ?
N14 C84 1.298(7) . ?
N15 C86 1.295(7) . ?
N16 C92 1.322(8) . ?
N16 C88 1.361(7) . ?
N17 C93 1.299(7) . ?
N18 C95 1.314(7) . ?
N19 C122 1.328(8) . ?
N19 C118 1.332(8) . ?
N20 C123 1.302(9) . ?
N21 C125 1.292(9) . ?
N22 C127 1.323(9) . ?
N22 C131 1.346(9) . ?
N23 C132 1.319(9) . ?
N24 C134 1.317(8) . ?
C1 C2 1.387(10) . ?
C1 C6 1.482(10) . ?
C2 C3 1.388(11) . ?
C2 H2A 0.9500 . ?
C3 C4 1.373(11) . ?
C3 H3A 0.9500 . ?
C4 C5 1.374(10) . ?
C4 H4A 0.9500 . ?
C5 C8 1.467(11) . ?
C6 C7 1.479(10) . ?
C7 H7A 0.9800 . ?
C7 H7B 0.9800 . ?
C7 H7C 0.9800 . ?
C8 C9 1.527(10) . ?
C9 H9A 0.9800 . ?
C9 H9B 0.9800 . ?
C9 H9C 0.9800 . ?
C10 C11 1.394(11) . ?
C10 C15 1.469(10) . ?
C11 C12 1.398(12) . ?
C11 H11A 0.9500 . ?
C12 C13 1.398(12) . ?
C12 H12A 0.9500 . ?
C13 C14 1.411(10) . ?
C13 H13A 0.9500 . ?
C14 C17 1.478(11) . ?
C15 C16 1.479(11) . ?
C16 H16A 0.9800 . ?
C16 H16B 0.9800 . ?
C16 H16C 0.9800 . ?
C17 C18 1.483(10) . ?
C18 H18A 0.9800 . ?
C18 H18B 0.9800 . ?
C18 H18C 0.9800 . ?
C19 C20 1.490(10) . ?
C20 C21 1.381(11) . ?
C20 C25 1.433(11) . ?
C21 C22 1.407(10) . ?
C21 H21A 0.9500 . ?
C22 C23 1.430(13) . ?
C22 H22A 0.9500 . ?
C23 C24 1.432(14) . ?
C23 H23A 0.9500 . ?
C24 C25 1.380(12) . ?
C24 H24A 0.9500 . ?
C25 H25A 0.9500 . ?
C26 C27 1.502(10) . ?
C27 C32 1.374(11) . ?
C27 C28 1.386(11) . ?
C28 C29 1.371(11) . ?
C28 H28A 0.9500 . ?
C29 C30 1.367(13) . ?
C29 H29A 0.9500 . ?
C30 C31 1.408(13) . ?
C30 H30A 0.9500 . ?
C31 C32 1.391(10) . ?
C31 H31A 0.9500 . ?
C32 H32A 0.9500 . ?
C33 C34 1.510(9) . ?
C34 C35 1.388(10) . ?
C34 C39 1.425(11) . ?
C35 C36 1.398(12) . ?
C35 H35A 0.9500 . ?
C36 C37 1.391(14) . ?
C36 H36A 0.9500 . ?
C37 C38 1.364(13) . ?
C37 H37A 0.9500 . ?
C38 C39 1.345(11) . ?
C38 H38A 0.9500 . ?
C39 H39A 0.9500 . ?
C40 C41 1.372(10) . ?
C40 C45 1.497(10) . ?
C41 C42 1.390(12) . ?
C41 H41A 0.9500 . ?
C42 C43 1.375(12) . ?
C42 H42A 0.9500 . ?
C43 C44 1.380(10) . ?
C43 H43A 0.9500 . ?
C44 C47 1.491(11) . ?
C45 C46 1.502(10) . ?
C46 H46A 0.9800 . ?
C46 H46B 0.9800 . ?
C46 H46C 0.9800 . ?
C47 C48 1.479(10) . ?
C48 H48A 0.9800 . ?
C48 H48B 0.9800 . ?
C48 H48C 0.9800 . ?
C49 C50 1.401(11) . ?
C49 C54 1.450(12) . ?
C50 C51 1.404(13) . ?
C50 H50A 0.9500 . ?
C51 C52 1.421(12) . ?
C51 H51A 0.9500 . ?
C52 C53 1.386(10) . ?
C52 H52A 0.9500 . ?
C53 C56 1.432(10) . ?
C54 C55 1.498(10) . ?
C55 H55A 0.9800 . ?
C55 H55B 0.9800 . ?
C55 H55C 0.9800 . ?
C56 C57 1.501(11) . ?
C57 H57A 0.9800 . ?
C57 H57B 0.9800 . ?
C57 H57C 0.9800 . ?
C58 C59 1.527(9) . ?
C59 C64 1.377(11) . ?
C59 C60 1.384(12) . ?
C60 C61 1.406(12) . ?
C60 H60A 0.9500 . ?
C61 C62 1.390(15) . ?
C61 H61A 0.9500 . ?
C62 C63 1.397(15) . ?
C62 H62A 0.9500 . ?
C63 C64 1.371(11) . ?
C63 H63A 0.9500 . ?
C64 H64A 0.9500 . ?
C65 C66 1.494(10) . ?
C66 C71 1.354(12) . ?
C66 C67 1.412(10) . ?
C67 C68 1.391(11) . ?
C67 H67A 0.9500 . ?
C68 C69 1.356(13) . ?
C68 H68A 0.9500 . ?
C69 C70 1.350(14) . ?
C69 H69A 0.9500 . ?
C70 C71 1.414(13) . ?
C70 H70A 0.9500 . ?
C71 H71A 0.9500 . ?
C72 C73 1.463(11) . ?
C73 C78 1.376(13) . ?
C73 C74 1.422(12) . ?
C74 C75 1.395(13) . ?
C74 H74A 0.9500 . ?
C75 C76 1.393(16) . ?
C75 H75A 0.9500 . ?
C76 C77 1.375(14) . ?
C76 H76A 0.9500 . ?
C77 C78 1.396(12) . ?
C77 H77A 0.9500 . ?
C78 H78A 0.9500 . ?
C79 C80 1.362(10) . ?
C79 C84 1.477(10) . ?
C80 C81 1.411(11) . ?
C80 H80A 0.9500 . ?
C81 C82 1.396(11) . ?
C81 H81A 0.9500 . ?
C82 C83 1.388(10) . ?
C82 H82A 0.9500 . ?
C83 C86 1.488(10) . ?
C84 C85 1.526(10) . ?
C85 H85A 0.9800 . ?
C85 H85B 0.9800 . ?
C85 H85C 0.9800 . ?
C86 C87 1.504(9) . ?
C87 H87A 0.9800 . ?
C87 H87B 0.9800 . ?
C87 H87C 0.9800 . ?
C88 C89 1.376(10) . ?
C88 C93 1.501(10) . ?
C89 C90 1.411(12) . ?
C89 H89A 0.9500 . ?
C90 C91 1.350(12) . ?
C90 H90A 0.9500 . ?
C91 C92 1.439(10) . ?
C91 H91A 0.9500 . ?
C92 C95 1.463(11) . ?
C93 C94 1.490(11) . ?
C94 H94A 0.9800 . ?
C94 H94B 0.9800 . ?
C94 H94C 0.9800 . ?
C95 C96 1.486(10) . ?
C96 H96A 0.9800 . ?
C96 H96B 0.9800 . ?
C96 H96C 0.9800 . ?
C97 C98 1.483(9) . ?
C98 C103 1.384(10) . ?
C98 C99 1.421(10) . ?
C99 C100 1.387(10) . ?
C99 H99A 0.9500 . ?
C100 C101 1.411(12) . ?
C100 H10A 0.9500 . ?
C101 C102 1.386(11) . ?
C101 H10B 0.9500 . ?
C102 C103 1.384(10) . ?
C102 H10C 0.9500 . ?
C103 H10D 0.9500 . ?
C104 C105 1.532(10) . ?
C105 C110 1.363(12) . ?
C105 C106 1.374(11) . ?
C106 C107 1.386(12) . ?
C106 H10E 0.9500 . ?
C107 C108 1.374(15) . ?
C107 H10F 0.9500 . ?
C108 C109 1.415(15) . ?
C108 H10G 0.9500 . ?
C109 C110 1.393(12) . ?
C109 H10H 0.9500 . ?
C110 H11B 0.9500 . ?
C111 C112 1.527(10) . ?
C112 C117 1.368(12) . ?
C112 C113 1.391(10) . ?
C113 C114 1.374(12) . ?
C113 H11C 0.9500 . ?
C114 C115 1.381(15) . ?
C114 H11D 0.9500 . ?
C115 C116 1.396(13) . ?
C115 H11E 0.9500 . ?
C116 C117 1.390(11) . ?
C116 H11F 0.9500 . ?
C117 H11G 0.9500 . ?
C118 C119 1.404(13) . ?
C118 C123 1.484(12) . ?
C119 C120 1.401(14) . ?
C119 H11H 0.9500 . ?
C120 C121 1.334(15) . ?
C120 H12B 0.9500 . ?
C121 C122 1.403(13) . ?
C121 H12C 0.9500 . ?
C122 C125 1.479(11) . ?
C123 C124 1.462(12) . ?
C124 H12F 0.9800 . ?
C124 H12G 0.9800 . ?
C124 H12H 0.9800 . ?
C125 C126 1.501(12) . ?
C126 H12I 0.9800 . ?
C126 H12J 0.9800 . ?
C126 H12K 0.9800 . ?
C127 C128 1.409(11) . ?
C127 C132 1.446(13) . ?
C128 C129 1.409(14) . ?
C128 H12D 0.9500 . ?
C129 C130 1.380(13) . ?
C129 H12E 0.9500 . ?
C130 C131 1.409(11) . ?
C130 H13B 0.9500 . ?
C131 C134 1.441(12) . ?
C132 C133 1.506(14) . ?
C133 H13E 0.9800 . ?
C133 H13F 0.9800 . ?
C133 H13G 0.9800 . ?
C134 C135 1.516(12) . ?
C135 H13H 0.9800 . ?
C135 H13I 0.9800 . ?
C135 H13J 0.9800 . ?
C136 C137 1.520(12) . ?
C137 C142 1.375(13) . ?
C137 C138 1.390(13) . ?
C138 C139 1.348(13) . ?
C138 H13C 0.9500 . ?
C139 C140 1.465(16) . ?
C139 H13D 0.9500 . ?
C140 C141 1.400(15) . ?
C140 H14A 0.9500 . ?
C141 C142 1.409(14) . ?
C141 H14B 0.9500 . ?
C142 H14C 0.9500 . ?
C143 C144 1.513(17) . ?
C144 C149 1.272(16) . ?
C144 C145 1.441(18) . ?
C145 C146 1.346(18) . ?
C145 H14D 0.9500 . ?
C146 C147 1.389(19) . ?
C146 H14E 0.9500 . ?
C147 C148 1.38(2) . ?
C147 H14F 0.9500 . ?
C148 C149 1.386(19) . ?
C148 H14G 0.9500 . ?
C149 H14H 0.9500 . ?
C150 C151 1.537(12) . ?
C151 C152 1.326(14) . ?
C151 C156 1.425(15) . ?
C152 C153 1.390(14) . ?
C152 H15A 0.9500 . ?
C153 C154 1.356(18) . ?
C153 H15B 0.9500 . ?
C154 C155 1.355(17) . ?
C154 H15C 0.9500 . ?
C155 C156 1.411(14) . ?
C155 H15D 0.9500 . ?
C156 H15E 0.9500 . ?

loop_
_platon_squeeze_void_nr
_platon_squeeze_void_average_x
_platon_squeeze_void_average_y
_platon_squeeze_void_average_z
_platon_squeeze_void_volume
_platon_squeeze_void_count_electrons
_platon_squeeze_void_content
1 0.678 -0.003 0.076 124 25 ' '
2 0.822 0.003 0.576 124 25 ' '
3 0.335 0.168 0.850 200 37 ' '
4 0.328 0.132 0.647 17 2 ' '
5 -0.165 0.332 0.150 201 37 ' '
6 0.489 0.187 0.602 25 5 ' '
7 0.987 0.314 0.398 25 5 ' '
8 0.824 0.370 0.351 17 2 ' '
9 0.178 0.503 0.924 124 25 ' '
10 0.322 0.497 0.424 124 25 ' '
11 0.665 0.668 0.650 201 37 ' '
12 0.672 0.632 0.853 18 2 ' '
13 1.165 0.832 0.350 201 37 ' '
14 0.511 0.687 0.898 25 5 ' '
15 0.013 0.814 0.102 25 5 ' '
16 0.175 0.870 0.148 18 2 ' '
